data_1536882
loop_
_publ_author_name
'Glavinovi\'c, Martin'
'Qi, Feng'
'Katsenis, Athanassios D.'
'Fri\<s\<ci\'c, Tomislav'
'Lumb, Jean-Philip'

_publ_section_title
;
 Redox-promoted associative assembly of metal--organic materials
;
_journal_issue 1
_journal_name_full 'Chem. Sci.'
_journal_page_first 707
_journal_paper_doi 10.1039/C5SC02214B
_journal_volume 7
_journal_year 2016
_chemical_formula_moiety 'C111 H141 N3 O12 Zn3, 2.4(C7 H8)'
_chemical_formula_sum 'C127.8 H160.2 N3 O12 Zn3'
_chemical_formula_weight 2123.94
_chemical_name_common 11
_space_group_crystal_system triclinic
_space_group_IT_number 2
_space_group_name_Hall '-P 1'
_space_group_name_H-M_alt 'P -1'
_symmetry_space_group_name_Hall '-P 1'
_symmetry_space_group_name_H-M 'P -1'
_atom_sites_solution_hydrogens geom
_audit_creation_method SHELXL-2014/7
_audit_update_record
;
2015-10-06 deposited with the CCDC.
2015-10-08 downloaded from the CCDC.
;
_cell_angle_alpha 78.730(4)
_cell_angle_beta 88.358(4)
_cell_angle_gamma 60.122(3)
_cell_formula_units_Z 2
_cell_length_a 15.4724(16)
_cell_length_b 15.4781(16)
_cell_length_c 28.908(3)
_cell_measurement_reflns_used 30461
_cell_measurement_temperature 100(2)
_cell_measurement_theta_max 63.070
_cell_measurement_theta_min 4.464
_cell_volume 5867.8(11)
_computing_cell_refinement 'SAINT v. 8.34A, Bruker-AXS'
_computing_data_collection 'APEX 2, Bruker-AXS'
_computing_data_reduction 'SAINT v. 8.34A, Bruker-AXS'
_computing_molecular_graphics 'X-SEED, L. Barbour (1999)'
_computing_structure_refinement 'SHELXL-2014/7 (Sheldrick, 2014)'
_computing_structure_solution 'SHELXS-Version 2013/1, G. Sheldrick'
_diffrn_ambient_temperature 100(2)
_diffrn_measured_fraction_theta_full 0.993
_diffrn_measured_fraction_theta_max 0.993
_diffrn_measurement_device_type 'Bruker D8 Quest CMOS'
_diffrn_measurement_method 'omega scans'
_diffrn_radiation_type MoK\a
_diffrn_radiation_wavelength 0.71073
_diffrn_reflns_av_R_equivalents 0.0732
_diffrn_reflns_av_unetI/netI 0.1004
_diffrn_reflns_laue_measured_fraction_full 0.993
_diffrn_reflns_laue_measured_fraction_max 0.993
_diffrn_reflns_limit_h_max 18
_diffrn_reflns_limit_h_min -18
_diffrn_reflns_limit_k_max 18
_diffrn_reflns_limit_k_min -18
_diffrn_reflns_limit_l_max 34
_diffrn_reflns_limit_l_min -34
_diffrn_reflns_number 59629
_diffrn_reflns_point_group_measured_fraction_full 0.993
_diffrn_reflns_point_group_measured_fraction_max 0.993
_diffrn_reflns_theta_full 25.000
_diffrn_reflns_theta_max 25.000
_diffrn_reflns_theta_min 2.238
_exptl_absorpt_coefficient_mu 0.664
_exptl_absorpt_correction_T_max 0.7463
_exptl_absorpt_correction_T_min 0.5558
_exptl_absorpt_correction_type multi-scan
_exptl_absorpt_process_details 'SADABS-2012/1, G. Sheldrick'
_exptl_crystal_colour green
_exptl_crystal_density_diffrn 1.130
_exptl_crystal_description plate
_exptl_crystal_F_000 2127
_exptl_crystal_size_max 0.320
_exptl_crystal_size_mid 0.210
_exptl_crystal_size_min 0.020
_refine_diff_density_max 1.879
_refine_diff_density_min -1.688
_refine_diff_density_rms 0.172
_refine_ls_extinction_coef 0.0058(4)
_refine_ls_extinction_expression Fc^*^=kFc[1+0.001xFc^2^\l^3^/sin(2\q)]^-1/4^
_refine_ls_extinction_method 'SHELXL-2014/7 (Sheldrick 2014)'
_refine_ls_goodness_of_fit_ref 1.216
_refine_ls_hydrogen_treatment constr
_refine_ls_matrix_type full
_refine_ls_number_parameters 1579
_refine_ls_number_reflns 20548
_refine_ls_number_restraints 3826
_refine_ls_restrained_S_all 1.124
_refine_ls_R_factor_all 0.1811
_refine_ls_R_factor_gt 0.1496
_refine_ls_shift/su_max 0.038
_refine_ls_shift/su_mean 0.000
_refine_ls_structure_factor_coef Fsqd
_refine_ls_weighting_details 'w=1/[\s^2^(Fo^2^)+(0.0477P)^2^+98.0969P] where P=(Fo^2^+2Fc^2^)/3'
_refine_ls_weighting_scheme calc
_refine_ls_wR_factor_gt 0.3209
_refine_ls_wR_factor_ref 0.3344
_reflns_Friedel_coverage 0.000
_reflns_number_gt 15246
_reflns_number_total 20548
_reflns_threshold_expression 'I > 2\s(I)'
_cod_data_source_file c5sc02214b2.cif
_cod_data_source_block 11
_cod_depositor_comments 'Adding full bibliography for 1536875--1536882.cif.'
_cod_original_cell_volume 5867.9(11)
_cod_database_code 1536882
_shelx_shelxl_version_number 2014/7
_shelx_space_group_comment
;
The symmetry employed for this shelxl refinement is uniquely defined
by the following loop, which should always be used as a source of
symmetry information in preference to the above space-group names.
They are only intended as comments.
;
_shelx_estimated_absorpt_t_min 0.816
_shelx_estimated_absorpt_t_max 0.987

loop_
_space_group_symop_operation_xyz
'x, y, z'
'-x, -y, -z'

loop_
_atom_site_label
_atom_site_type_symbol
_atom_site_fract_x
_atom_site_fract_y
_atom_site_fract_z
_atom_site_U_iso_or_equiv
_atom_site_adp_type
_atom_site_occupancy
_atom_site_site_symmetry_order
_atom_site_calc_flag
_atom_site_refinement_flags_posn
_atom_site_refinement_flags_adp
_atom_site_refinement_flags_occupancy
_atom_site_disorder_assembly
_atom_site_disorder_group
Zn1 Zn 1.68566(9) -0.60525(10) 0.24916(5) 0.0307(3) Uani 1 1 d . U . . .
Zn2 Zn 1.04720(10) -1.25852(9) 0.24741(5) 0.0299(3) Uani 1 1 d . U . . .
Zn3 Zn 0.39531(9) 0.02939(9) 0.24739(5) 0.0313(3) Uani 1 1 d . U . . .
O1A O 1.6128(5) -0.4487(6) 0.2288(3) 0.0340(16) Uani 1 1 d . U . . .
O1B O 1.7484(5) -0.6178(5) 0.3114(3) 0.0299(15) Uani 1 1 d . U . . .
O1C O 1.1933(5) -1.3277(5) 0.2271(3) 0.0330(16) Uani 1 1 d . U . . .
O1D O 1.0742(5) -1.3536(5) 0.3096(3) 0.0300(11) Uani 1 1 d . U . . .
O1E O 0.3125(6) -0.0300(6) 0.2275(3) 0.0378(17) Uani 1 1 d . U . . .
O1F O 0.3373(5) 0.0528(5) 0.3096(3) 0.0327(16) Uani 1 1 d . U . . .
O2A O 1.7424(5) -0.5954(5) 0.1869(2) 0.0278(15) Uani 1 1 d . U . . .
O2B O 1.7678(6) -0.7617(6) 0.2682(3) 0.0367(17) Uani 1 1 d . U . . .
O2C O 1.0202(5) -1.2834(5) 0.1858(2) 0.0274(14) Uani 1 1 d . U . . .
O2D O 0.9058(5) -1.2055(5) 0.2677(3) 0.0300(11) Uani 1 1 d . U . . .
O2E O 0.3337(5) 0.1252(5) 0.1859(3) 0.0283(15) Uani 1 1 d . U . . .
O2F O 0.4664(5) 0.1019(6) 0.2669(3) 0.0337(16) Uani 1 1 d . U . . .
C1 C 1.1380(8) -0.6220(11) 0.2479(8) 0.016(3) Uani 0.574(7) 1 d G U P A 1
C2 C 1.1265(8) -0.7054(9) 0.2477(8) 0.017(3) Uani 0.574(7) 1 d G U P A 1
H2 H 1.1834 -0.7700 0.2472 0.021 Uiso 0.574(7) 1 calc R U P A 1
C3 C 1.0317(9) -0.6944(8) 0.2482(8) 0.017(3) Uani 0.574(7) 1 d G U P A 1
C4 C 0.9484(7) -0.6000(10) 0.2490(8) 0.017(3) Uani 0.574(7) 1 d G U P A 1
H4 H 0.8836 -0.5924 0.2493 0.020 Uiso 0.574(7) 1 calc R U P A 1
C5 C 0.9599(8) -0.5165(8) 0.2492(8) 0.017(3) Uani 0.574(7) 1 d G U P A 1
C6 C 1.0548(10) -0.5276(9) 0.2487(8) 0.018(3) Uani 0.574(7) 1 d G U P A 1
H6 H 1.0626 -0.4705 0.2488 0.021 Uiso 0.574(7) 1 calc R U P A 1
C11 C 1.1271(11) -0.6017(15) 0.2515(11) 0.016(3) Uani 0.426(7) 1 d G U P A 2
C12 C 1.1390(10) -0.6965(13) 0.2508(11) 0.015(3) Uani 0.426(7) 1 d G U P A 2
H12 H 1.2041 -0.7535 0.2514 0.018 Uiso 0.426(7) 1 calc R U P A 2
C13 C 1.0556(13) -0.7081(12) 0.2493(11) 0.018(3) Uani 0.426(7) 1 d G U P A 2
C14 C 0.9604(11) -0.6248(14) 0.2485(11) 0.018(4) Uani 0.426(7) 1 d G U P A 2
H14 H 0.9034 -0.6326 0.2475 0.021 Uiso 0.426(7) 1 calc R U P A 2
C15 C 0.9485(10) -0.5299(12) 0.2492(11) 0.016(3) Uani 0.426(7) 1 d G U P A 2
C16 C 1.0318(14) -0.5184(12) 0.2507(11) 0.019(4) Uani 0.426(7) 1 d G U P A 2
H16 H 1.0237 -0.4535 0.2512 0.022 Uiso 0.426(7) 1 calc R U P A 2
C7 C 0.7032(9) -0.9323(9) 0.2194(5) 0.050(3) Uani 1 1 d . U . . .
H7A H 0.7482 -1.0055 0.2310 0.076 Uiso 1 1 calc R U . . .
H7B H 0.6371 -0.9126 0.2310 0.076 Uiso 1 1 calc R U . . .
H7C H 0.7302 -0.8944 0.2310 0.076 Uiso 1 1 calc R U . . .
C8 C 0.6940(7) -0.9077(7) 0.1652(5) 0.045(2) Uani 1 1 d . U . . .
C8A C 1.6312(7) -0.4222(8) 0.1865(4) 0.0291(19) Uani 1 1 d . U . . .
C8B C 1.8000(8) -0.7096(8) 0.3334(4) 0.030(2) Uani 1 1 d . U . . .
C8C C 1.1928(8) -1.3431(8) 0.1848(4) 0.0292(19) Uani 1 1 d . U . . .
C8D C 0.9961(7) -1.3296(7) 0.3325(4) 0.0254(18) Uani 1 1 d . U . . .
C8E C 0.2713(7) 0.0150(7) 0.1846(4) 0.0277(19) Uani 1 1 d . U . . .
C8F C 0.3732(7) 0.0912(7) 0.3323(4) 0.0276(19) Uani 1 1 d . U . . .
C9 C 0.6772(10) -0.8628(10) 0.0667(5) 0.057(3) Uani 1 1 d . U . . .
H9 H 0.6659 -0.8448 0.0332 0.068 Uiso 1 1 calc R U . B 3
C9A C 1.5832(7) -0.3183(8) 0.1605(4) 0.028(2) Uani 1 1 d . U . . .
H9A H 1.5346 -0.2654 0.1746 0.033 Uiso 1 1 calc R U . . .
C9B C 1.8492(9) -0.7413(9) 0.3806(4) 0.038(2) Uani 1 1 d . U . . .
C9C C 1.2774(8) -1.3791(8) 0.1599(4) 0.029(2) Uani 1 1 d . U . . .
H9C H 1.3388 -1.3935 0.1743 0.035 Uiso 1 1 calc R U . . .
C9D C 0.9984(8) -1.3826(8) 0.3791(4) 0.035(2) Uani 1 1 d . U . . .
C9E C 0.2182(7) -0.0164(8) 0.1591(4) 0.029(2) Uani 1 1 d . U . . .
H9E H 0.2118 -0.0735 0.1733 0.035 Uiso 1 1 calc R U . . .
C9F C 0.3478(8) 0.1102(9) 0.3783(4) 0.036(2) Uani 1 1 d . U . . .
C10A C 1.6068(7) -0.2955(8) 0.1160(4) 0.0268(19) Uani 1 1 d . U . . .
C10B C 1.8974(9) -0.8421(9) 0.4003(4) 0.037(2) Uani 1 1 d . U . . .
H10B H 1.9295 -0.8624 0.4311 0.044 Uiso 1 1 calc R U . . .
C10C C 1.2749(8) -1.3941(8) 0.1158(4) 0.0264(19) Uani 1 1 d . U . . .
C10D C 0.9099(9) -1.3484(8) 0.4000(4) 0.036(2) Uani 1 1 d . U . . .
H10D H 0.9100 -1.3835 0.4309 0.043 Uiso 1 1 calc R U . . .
C10E C 0.1774(8) 0.0342(8) 0.1154(4) 0.030(2) Uani 1 1 d . U . . .
C10F C 0.3975(8) 0.1482(8) 0.3996(4) 0.037(2) Uani 1 1 d . U . . .
H10F H 0.3806 0.1616 0.4303 0.045 Uiso 1 1 calc R U . . .
C11A C 1.6792(8) -0.3749(8) 0.0956(4) 0.031(2) Uani 1 1 d . U . . .
H11A H 1.6937 -0.3566 0.0642 0.037 Uiso 1 1 calc R U . . .
C11B C 1.9042(8) -0.9216(8) 0.3785(4) 0.033(2) Uani 1 1 d . U . . .
C11C C 1.1836(8) -1.3762(8) 0.0954(4) 0.030(2) Uani 1 1 d . U . . .
H11C H 1.1836 -1.3904 0.0649 0.036 Uiso 1 1 calc R U . . .
C11D C 0.8153(9) -1.2609(8) 0.3774(4) 0.035(2) Uani 1 1 d . U . . .
C11E C 0.1806(8) 0.1238(7) 0.0944(4) 0.028(2) Uani 1 1 d . U . . .
H11E H 0.1453 0.1616 0.0645 0.034 Uiso 1 1 calc R U . . .
C11F C 0.4736(8) 0.1691(8) 0.3782(4) 0.037(2) Uani 1 1 d . U . . .
C12A C 1.7305(8) -0.4762(8) 0.1170(4) 0.032(2) Uani 1 1 d . U . . .
C12B C 1.8605(8) -0.8940(8) 0.3344(4) 0.032(2) Uani 1 1 d . U . . .
H12B H 1.8644 -0.9448 0.3191 0.038 Uiso 1 1 calc R U . . .
C12C C 1.0962(8) -1.3401(8) 0.1164(4) 0.029(2) Uani 1 1 d . U . . .
C12D C 0.8136(8) -1.2124(7) 0.3336(4) 0.031(2) Uani 1 1 d . U . . .
H12D H 0.7525 -1.1556 0.3186 0.037 Uiso 1 1 calc R U . . .
C12E C 0.2336(8) 0.1582(8) 0.1161(4) 0.028(2) Uani 1 1 d . U . . .
C12F C 0.4941(7) 0.1537(8) 0.3340(4) 0.031(2) Uani 1 1 d . U . . .
H12F H 0.5412 0.1697 0.3189 0.037 Uiso 1 1 calc R U . . .
C13A C 1.7040(7) -0.5012(8) 0.1635(4) 0.0236(18) Uani 1 1 d . U . . .
C13B C 1.8084(7) -0.7899(8) 0.3103(4) 0.0280(19) Uani 1 1 d . U . . .
C13C C 1.0965(8) -1.3191(7) 0.1631(4) 0.0239(18) Uani 1 1 d . U . . .
C13D C 0.8984(8) -1.2429(7) 0.3097(4) 0.0271(19) Uani 1 1 d . U . . .
C13E C 0.2818(7) 0.1018(7) 0.1628(4) 0.0258(18) Uani 1 1 d . U . . .
C13F C 0.4487(7) 0.1149(8) 0.3091(4) 0.0297(19) Uani 1 1 d . U . . .
C14A C 1.5567(8) -0.1869(8) 0.0865(4) 0.035(2) Uani 1 1 d . U . . .
C14B C 1.8438(10) -0.6597(9) 0.4062(4) 0.044(2) Uani 1 1 d . U . . .
C14C C 1.3668(8) -1.4342(9) 0.0865(4) 0.037(2) Uani 1 1 d . U . . .
C14D C 1.0955(9) -1.4747(9) 0.4045(4) 0.041(2) Uani 1 1 d . U . . .
C14E C 0.1169(9) 0.0040(9) 0.0860(4) 0.040(2) Uani 1 1 d . U . . .
C14F C 0.2715(9) 0.0870(10) 0.4032(4) 0.043(2) Uani 1 1 d . U . . .
C15A C 1.6352(9) -0.1547(10) 0.0743(5) 0.049(3) Uani 1 1 d . U . . .
H15A H 1.6828 -0.1981 0.0544 0.073 Uiso 1 1 calc R U . . .
H15B H 1.6711 -0.1620 0.1035 0.073 Uiso 1 1 calc R U . . .
H15C H 1.6020 -0.0834 0.0573 0.073 Uiso 1 1 calc R U . . .
C15B C 1.8877(10) -0.6001(9) 0.3764(5) 0.044(3) Uani 1 1 d . U . . .
H15D H 1.8973 -0.5590 0.3953 0.066 Uiso 1 1 calc R U . . .
H15E H 1.8417 -0.5552 0.3485 0.066 Uiso 1 1 calc R U . . .
H15F H 1.9522 -0.6477 0.3662 0.066 Uiso 1 1 calc R U . . .
C15C C 1.3911(10) -1.5346(10) 0.0752(5) 0.049(3) Uani 1 1 d . U . . .
H15G H 1.4043 -1.5845 0.1047 0.074 Uiso 1 1 calc R U . . .
H15H H 1.4504 -1.5592 0.0572 0.074 Uiso 1 1 calc R U . . .
H15I H 1.3344 -1.5255 0.0563 0.074 Uiso 1 1 calc R U . . .
C15D C 1.1362(9) -1.5565(9) 0.3754(4) 0.046(3) Uani 1 1 d . U . . .
H15J H 1.1485 -1.5291 0.3440 0.069 Uiso 1 1 calc R U . . .
H15K H 1.0875 -1.5783 0.3722 0.069 Uiso 1 1 calc R U . . .
H15L H 1.1990 -1.6149 0.3913 0.069 Uiso 1 1 calc R U . . .
C15E C 0.0094(10) 0.0910(9) 0.0748(5) 0.050(3) Uani 1 1 d . U . . .
H15M H -0.0283 0.0708 0.0571 0.074 Uiso 1 1 calc R U . . .
H15N H 0.0086 0.1512 0.0557 0.074 Uiso 1 1 calc R U . . .
H15O H -0.0213 0.1072 0.1043 0.074 Uiso 1 1 calc R U . . .
C15F C 0.1719(9) 0.1467(11) 0.3728(5) 0.051(3) Uani 1 1 d . U . . .
H15P H 0.1533 0.2185 0.3635 0.076 Uiso 1 1 calc R U . . .
H15Q H 0.1199 0.1410 0.3910 0.076 Uiso 1 1 calc R U . . .
H15R H 0.1787 0.1187 0.3444 0.076 Uiso 1 1 calc R U . . .
C16A C 1.4763(9) -0.1087(9) 0.1127(5) 0.048(3) Uani 1 1 d . U . . .
H16A H 1.4404 -0.0421 0.0911 0.071 Uiso 1 1 calc R U . . .
H16B H 1.5085 -0.1031 0.1398 0.071 Uiso 1 1 calc R U . . .
H16C H 1.4290 -0.1313 0.1239 0.071 Uiso 1 1 calc R U . . .
C16B C 1.7367(11) -0.5899(11) 0.4128(5) 0.055(3) Uani 1 1 d . U . . .
H16D H 1.7072 -0.6300 0.4286 0.083 Uiso 1 1 calc R U . . .
H16E H 1.7002 -0.5507 0.3820 0.083 Uiso 1 1 calc R U . . .
H16F H 1.7325 -0.5430 0.4324 0.083 Uiso 1 1 calc R U . . .
C16C C 1.4598(8) -1.4501(10) 0.1135(4) 0.044(3) Uani 1 1 d . U . . .
H16G H 1.4739 -1.4982 0.1437 0.067 Uiso 1 1 calc R U . . .
H16H H 1.4472 -1.3847 0.1194 0.067 Uiso 1 1 calc R U . . .
H16I H 1.5173 -1.4774 0.0945 0.067 Uiso 1 1 calc R U . . .
C16D C 1.1687(9) -1.4394(10) 0.4100(5) 0.054(3) Uani 1 1 d . U . . .
H16J H 1.2314 -1.4970 0.4264 0.082 Uiso 1 1 calc R U . . .
H16K H 1.1406 -1.3859 0.4285 0.082 Uiso 1 1 calc R U . . .
H16L H 1.1817 -1.4123 0.3787 0.082 Uiso 1 1 calc R U . . .
C16E C 0.1681(10) -0.0175(9) 0.0396(4) 0.046(3) Uani 1 1 d . U . . .
H16M H 0.2394 -0.0676 0.0471 0.069 Uiso 1 1 calc R U . . .
H16N H 0.1605 0.0459 0.0204 0.069 Uiso 1 1 calc R U . . .
H16O H 0.1371 -0.0444 0.0220 0.069 Uiso 1 1 calc R U . . .
C16F C 0.3110(10) -0.0298(11) 0.4099(5) 0.055(3) Uani 1 1 d . U . . .
H16P H 0.3297 -0.0504 0.3795 0.082 Uiso 1 1 calc R U . . .
H16Q H 0.2584 -0.0443 0.4215 0.082 Uiso 1 1 calc R U . . .
H16R H 0.3696 -0.0679 0.4329 0.082 Uiso 1 1 calc R U . . .
C17A C 1.5080(9) -0.1826(9) 0.0408(4) 0.044(3) Uani 1 1 d . U . . .
H17A H 1.4565 -0.2014 0.0480 0.067 Uiso 1 1 calc R U . . .
H17B H 1.5587 -0.2303 0.0234 0.067 Uiso 1 1 calc R U . . .
H17C H 1.4773 -0.1133 0.0215 0.067 Uiso 1 1 calc R U . . .
C17B C 1.9017(12) -0.7063(11) 0.4536(5) 0.059(3) Uani 1 1 d . U . . .
H17D H 1.8946 -0.6522 0.4689 0.088 Uiso 1 1 calc R U . . .
H17E H 1.9725 -0.7508 0.4495 0.088 Uiso 1 1 calc R U . . .
H17F H 1.8760 -0.7462 0.4733 0.088 Uiso 1 1 calc R U . . .
C17C C 1.3439(8) -1.3537(10) 0.0407(4) 0.045(3) Uani 1 1 d . U . . .
H17G H 1.4014 -1.3780 0.0215 0.067 Uiso 1 1 calc R U . . .
H17H H 1.3307 -1.2898 0.0487 0.067 Uiso 1 1 calc R U . . .
H17I H 1.2850 -1.3421 0.0227 0.067 Uiso 1 1 calc R U . . .
C17D C 1.0824(10) -1.5176(11) 0.4538(5) 0.063(4) Uani 1 1 d . U . . .
H17J H 1.1472 -1.5742 0.4688 0.094 Uiso 1 1 calc R U . . .
H17K H 1.0355 -1.5424 0.4525 0.094 Uiso 1 1 calc R U . . .
H17L H 1.0561 -1.4643 0.4724 0.094 Uiso 1 1 calc R U . . .
C17E C 0.1158(10) -0.0901(9) 0.1122(4) 0.045(3) Uani 1 1 d . U . . .
H17M H 0.0909 -0.0798 0.1434 0.067 Uiso 1 1 calc R U . . .
H17N H 0.1838 -0.1488 0.1161 0.067 Uiso 1 1 calc R U . . .
H17O H 0.0721 -0.1025 0.0941 0.067 Uiso 1 1 calc R U . . .
C17F C 0.2551(10) 0.1133(11) 0.4508(5) 0.053(3) Uani 1 1 d . U . . .
H17P H 0.3179 0.0724 0.4710 0.080 Uiso 1 1 calc R U . . .
H17Q H 0.2042 0.0990 0.4651 0.080 Uiso 1 1 calc R U . . .
H17R H 0.2325 0.1858 0.4476 0.080 Uiso 1 1 calc R U . . .
C18A C 1.8061(8) -0.5599(9) 0.0934(4) 0.039(2) Uani 1 1 d . U . . .
C18B C 1.9593(9) -1.0325(9) 0.4066(4) 0.037(2) Uani 1 1 d . U . . .
C18C C 0.9988(9) -1.3189(10) 0.0931(4) 0.041(2) Uani 1 1 d . U . . .
C18D C 0.7228(10) -1.2302(10) 0.4062(5) 0.046(2) Uani 1 1 d . U . . .
C18E C 0.2398(10) 0.2501(9) 0.0930(4) 0.042(2) Uani 1 1 d . U . . .
C18F C 0.5207(9) 0.2108(10) 0.4063(5) 0.048(2) Uani 1 1 d . U . . .
C19A C 1.8252(10) -0.5142(9) 0.0451(4) 0.055(3) Uani 1 1 d . U . . .
H19A H 1.7636 -0.4783 0.0241 0.083 Uiso 1 1 calc R U . . .
H19B H 1.8776 -0.5687 0.0313 0.083 Uiso 1 1 calc R U . . .
H19C H 1.8469 -0.4661 0.0490 0.083 Uiso 1 1 calc R U . . .
C19B C 2.0677(9) -1.0633(10) 0.4182(5) 0.051(3) Uani 1 1 d . U . . .
H19D H 2.0697 -1.0208 0.4388 0.076 Uiso 1 1 calc R U . . .
H19E H 2.0982 -1.0538 0.3889 0.076 Uiso 1 1 calc R U . . .
H19F H 2.1048 -1.1350 0.4345 0.076 Uiso 1 1 calc R U . . .
C19C C 1.0145(10) -1.3512(12) 0.0448(4) 0.056(3) Uani 1 1 d . U . . .
H19G H 1.0339 -1.3083 0.0227 0.084 Uiso 1 1 calc R U . . .
H19H H 0.9522 -1.3430 0.0322 0.084 Uiso 1 1 calc R U . . .
H19I H 1.0674 -1.4227 0.0490 0.084 Uiso 1 1 calc R U . . .
C19D C 0.6295(10) -1.1386(11) 0.3781(5) 0.058(3) Uani 1 1 d . U . . .
H19J H 0.6059 -1.1602 0.3540 0.087 Uiso 1 1 calc R U . . .
H19K H 0.6457 -1.0866 0.3628 0.087 Uiso 1 1 calc R U . . .
H19L H 0.5770 -1.1101 0.3996 0.087 Uiso 1 1 calc R U . . .
C19E C 0.1813(12) 0.3022(10) 0.0451(4) 0.055(3) Uani 1 1 d . U . . .
H19M H 0.2080 0.2548 0.0235 0.083 Uiso 1 1 calc R U . . .
H19N H 0.1872 0.3623 0.0322 0.083 Uiso 1 1 calc R U . . .
H19O H 0.1107 0.3232 0.0485 0.083 Uiso 1 1 calc R U . . .
C19F C 0.4414(10) 0.3106(11) 0.4169(6) 0.065(4) Uani 1 1 d . U . . .
H19P H 0.4727 0.3384 0.4338 0.098 Uiso 1 1 calc R U . . .
H19Q H 0.3937 0.2997 0.4366 0.098 Uiso 1 1 calc R U . . .
H19R H 0.4062 0.3587 0.3872 0.098 Uiso 1 1 calc R U . . .
C20A C 1.7659(10) -0.6310(10) 0.0868(5) 0.051(3) Uani 1 1 d . U . . .
H20A H 1.7504 -0.6578 0.1175 0.077 Uiso 1 1 calc R U . . .
H20B H 1.8168 -0.6877 0.0736 0.077 Uiso 1 1 calc R U . . .
H20C H 1.7052 -0.5925 0.0651 0.077 Uiso 1 1 calc R U . . .
C20B C 1.9110(11) -1.0383(11) 0.4513(5) 0.054(3) Uani 1 1 d . U . . .
H20D H 1.9459 -1.1085 0.4696 0.081 Uiso 1 1 calc R U . . .
H20E H 1.8409 -1.0170 0.4440 0.081 Uiso 1 1 calc R U . . .
H20F H 1.9144 -0.9932 0.4698 0.081 Uiso 1 1 calc R U . . .
C20C C 0.9226(9) -1.2044(10) 0.0850(5) 0.050(3) Uani 1 1 d . U . . .
H20G H 0.9080 -1.1838 0.1156 0.075 Uiso 1 1 calc R U . . .
H20H H 0.8609 -1.1903 0.0687 0.075 Uiso 1 1 calc R U . . .
H20I H 0.9504 -1.1661 0.0656 0.075 Uiso 1 1 calc R U . . .
C20D C 0.7412(11) -1.1995(11) 0.4488(5) 0.055(3) Uani 1 1 d . U . . .
H20J H 0.6851 -1.1842 0.4687 0.083 Uiso 1 1 calc R U . . .
H20K H 0.7477 -1.1388 0.4391 0.083 Uiso 1 1 calc R U . . .
H20L H 0.8031 -1.2553 0.4668 0.083 Uiso 1 1 calc R U . . .
C20E C 0.3509(11) 0.2154(11) 0.0846(5) 0.055(3) Uani 1 1 d . U . . .
H20M H 0.3924 0.1763 0.1144 0.082 Uiso 1 1 calc R U . . .
H20N H 0.3579 0.2754 0.0733 0.082 Uiso 1 1 calc R U . . .
H20O H 0.3725 0.1727 0.0610 0.082 Uiso 1 1 calc R U . . .
C20F C 0.5977(10) 0.2290(11) 0.3789(5) 0.058(3) Uani 1 1 d . U . . .
H20P H 0.6547 0.1636 0.3754 0.088 Uiso 1 1 calc R U . . .
H20Q H 0.6206 0.2634 0.3962 0.088 Uiso 1 1 calc R U . . .
H20R H 0.5673 0.2719 0.3476 0.088 Uiso 1 1 calc R U . . .
C21A C 1.9070(8) -0.6214(9) 0.1226(5) 0.046(3) Uani 1 1 d . U . . .
H21A H 1.9328 -0.5762 0.1256 0.069 Uiso 1 1 calc R U . . .
H21B H 1.9544 -0.6752 0.1068 0.069 Uiso 1 1 calc R U . . .
H21C H 1.8986 -0.6523 0.1541 0.069 Uiso 1 1 calc R U . . .
C21B C 1.9582(11) -1.1047(9) 0.3780(5) 0.052(3) Uani 1 1 d . U . . .
H21D H 1.9969 -1.1059 0.3505 0.079 Uiso 1 1 calc R U . . .
H21E H 1.8890 -1.0813 0.3673 0.079 Uiso 1 1 calc R U . . .
H21F H 1.9878 -1.1734 0.3978 0.079 Uiso 1 1 calc R U . . .
C21C C 0.9559(10) -1.3798(11) 0.1241(4) 0.048(3) Uani 1 1 d . U . . .
H21G H 1.0060 -1.4525 0.1305 0.071 Uiso 1 1 calc R U . . .
H21H H 0.8958 -1.3686 0.1075 0.071 Uiso 1 1 calc R U . . .
H21I H 0.9386 -1.3568 0.1541 0.071 Uiso 1 1 calc R U . . .
C21D C 0.7010(10) -1.3160(10) 0.4176(5) 0.055(3) Uani 1 1 d . U . . .
H21J H 0.6897 -1.3327 0.3882 0.083 Uiso 1 1 calc R U . . .
H21K H 0.6411 -1.2954 0.4352 0.083 Uiso 1 1 calc R U . . .
H21L H 0.7579 -1.3760 0.4369 0.083 Uiso 1 1 calc R U . . .
C21E C 0.2028(10) 0.3316(9) 0.1238(4) 0.046(3) Uani 1 1 d . U . . .
H21M H 0.1342 0.3511 0.1314 0.068 Uiso 1 1 calc R U . . .
H21N H 0.2045 0.3917 0.1063 0.068 Uiso 1 1 calc R U . . .
H21O H 0.2464 0.3036 0.1532 0.068 Uiso 1 1 calc R U . . .
C21F C 0.5756(10) 0.1309(11) 0.4516(5) 0.057(3) Uani 1 1 d . U . . .
H21P H 0.6210 0.0650 0.4434 0.085 Uiso 1 1 calc R U . . .
H21Q H 0.5268 0.1247 0.4723 0.085 Uiso 1 1 calc R U . . .
H21R H 0.6142 0.1520 0.4681 0.085 Uiso 1 1 calc R U . . .
N1D N 1.0583(11) -1.1323(10) 0.2528(7) 0.023(3) Uani 0.574(7) 1 d D U P A 1
C5D C 0.9812(12) -1.0421(10) 0.2371(7) 0.027(3) Uani 0.574(7) 1 d D U P A 1
H5D H 0.9204 -1.0357 0.2264 0.032 Uiso 0.574(7) 1 calc R U P A 1
C4D C 0.9876(12) -0.9549(11) 0.2360(7) 0.027(3) Uani 0.574(7) 1 d D U P A 1
H4D H 0.9336 -0.8896 0.2220 0.033 Uiso 0.574(7) 1 calc R U P A 1
C3D C 1.0729(11) -0.9645(11) 0.2555(6) 0.022(3) Uani 0.574(7) 1 d D U P A 1
C7D C 1.1485(12) -1.0603(11) 0.2751(6) 0.026(3) Uani 0.574(7) 1 d D U P A 1
H7D H 1.2070 -1.0702 0.2907 0.031 Uiso 0.574(7) 1 calc R U P A 1
C6D C 1.1376(12) -1.1430(11) 0.2718(7) 0.025(3) Uani 0.574(7) 1 d D U P A 1
H6D H 1.1911 -1.2099 0.2841 0.030 Uiso 0.574(7) 1 calc R U P A 1
C1D C 1.0149(15) -0.7820(13) 0.2474(6) 0.019(3) Uani 0.574(7) 1 d . U P A 1
H1D H 0.9478 -0.7650 0.2409 0.023 Uiso 0.574(7) 1 calc R U P A 1
C2D C 1.0813(13) -0.8774(12) 0.2547(6) 0.021(3) Uani 0.574(7) 1 d . U P A 1
H2D H 1.1478 -0.8918 0.2604 0.025 Uiso 0.574(7) 1 calc R U P A 1
N1A N 1.5582(16) -0.613(2) 0.2436(12) 0.029(4) Uani 0.426(7) 1 d D U P A 2
C5A C 1.4779(15) -0.555(2) 0.2627(11) 0.031(4) Uani 0.426(7) 1 d D U P A 2
H5A H 1.4794 -0.5075 0.2787 0.037 Uiso 0.426(7) 1 calc R U P A 2
C4A C 1.3902(14) -0.5585(18) 0.2607(10) 0.031(4) Uani 0.426(7) 1 d D U P A 2
H4A H 1.3315 -0.5094 0.2720 0.037 Uiso 0.426(7) 1 calc R U P A 2
C3A C 1.3884(14) -0.6333(18) 0.2423(9) 0.027(3) Uani 0.426(7) 1 d D U P A 2
C7A C 1.4717(15) -0.6926(18) 0.2206(10) 0.035(4) Uani 0.426(7) 1 d D U P A 2
H7A1 H 1.4724 -0.7394 0.2035 0.042 Uiso 0.426(7) 1 calc R U P A 2
C6A C 1.5547(16) -0.681(2) 0.2248(11) 0.033(4) Uani 0.426(7) 1 d D U P A 2
H6A H 1.6142 -0.7278 0.2129 0.040 Uiso 0.426(7) 1 calc R U P A 2
C1A C 1.2140(18) -0.583(2) 0.2500(9) 0.023(3) Uani 0.426(7) 1 d . U P A 2
H1A H 1.2030 -0.5205 0.2568 0.027 Uiso 0.426(7) 1 calc R U P A 2
C2A C 1.3027(17) -0.6461(17) 0.2399(8) 0.022(3) Uani 0.426(7) 1 d . U P A 2
H2A H 1.3119 -0.7051 0.2302 0.027 Uiso 0.426(7) 1 calc R U P A 2
N1B N 1.5513(12) -0.5974(15) 0.2546(8) 0.027(3) Uani 0.574(7) 1 d D U P A 1
C5B C 1.4779(11) -0.5289(15) 0.2735(9) 0.031(3) Uani 0.574(7) 1 d D U P A 1
H5B H 1.4900 -0.4845 0.2871 0.037 Uiso 0.574(7) 1 calc R U P A 1
C4B C 1.3842(11) -0.5179(14) 0.2746(7) 0.033(3) Uani 0.574(7) 1 d D U P A 1
H4B H 1.3328 -0.4653 0.2878 0.040 Uiso 0.574(7) 1 calc R U P A 1
C3B C 1.3643(11) -0.5829(13) 0.2565(7) 0.029(3) Uani 0.574(7) 1 d D U P A 1
C7B C 1.4429(12) -0.6585(14) 0.2386(8) 0.033(3) Uani 0.574(7) 1 d D U P A 1
H7B1 H 1.4344 -0.7064 0.2261 0.039 Uiso 0.574(7) 1 calc R U P A 1
C6B C 1.5353(12) -0.6631(15) 0.2392(8) 0.030(3) Uani 0.574(7) 1 d D U P A 1
H6B H 1.5898 -0.7168 0.2278 0.036 Uiso 0.574(7) 1 calc R U P A 1
C1B C 1.2411(14) -0.6377(15) 0.2483(6) 0.022(3) Uani 0.574(7) 1 d . U P A 1
H1B H 1.2931 -0.6985 0.2405 0.026 Uiso 0.574(7) 1 calc R U P A 1
C2B C 1.2646(13) -0.5726(13) 0.2589(7) 0.026(3) Uani 0.574(7) 1 d . U P A 1
H2B H 1.2131 -0.5144 0.2689 0.031 Uiso 0.574(7) 1 calc R U P A 1
N1C N 1.0312(15) -1.1167(13) 0.2418(9) 0.022(3) Uani 0.426(7) 1 d D U P A 2
C5C C 0.9532(16) -1.0324(13) 0.2203(10) 0.027(4) Uani 0.426(7) 1 d D U P A 2
H5C H 0.9035 -1.0366 0.2039 0.033 Uiso 0.426(7) 1 calc R U P A 2
C4C C 0.9398(15) -0.9370(13) 0.2204(9) 0.027(4) Uani 0.426(7) 1 d D U P A 2
H4C H 0.8789 -0.8775 0.2070 0.032 Uiso 0.426(7) 1 calc R U P A 2
C3C C 1.0149(15) -0.9280(13) 0.2399(8) 0.021(3) Uani 0.426(7) 1 d D U P A 2
C7C C 1.0976(15) -1.0170(14) 0.2625(8) 0.020(3) Uani 0.426(7) 1 d D U P A 2
H7C1 H 1.1497 -1.0168 0.2790 0.024 Uiso 0.426(7) 1 calc R U P A 2
C6C C 1.1004(16) -1.1076(14) 0.2597(9) 0.021(3) Uani 0.426(7) 1 d D U P A 2
H6C H 1.1602 -1.1691 0.2725 0.025 Uiso 0.426(7) 1 calc R U P A 2
C1C C 1.0702(19) -0.8128(19) 0.2481(8) 0.016(3) Uani 0.426(7) 1 d . U P A 2
H1C H 1.1369 -0.8685 0.2528 0.019 Uiso 0.426(7) 1 calc R U P A 2
C2C C 1.0046(16) -0.8315(17) 0.2417(8) 0.017(3) Uani 0.426(7) 1 d . U P A 2
H2C H 0.9382 -0.7752 0.2374 0.021 Uiso 0.426(7) 1 calc R U P A 2
N1E N 0.5222(11) -0.1102(11) 0.2529(8) 0.030(3) Uani 0.574(7) 1 d D U P A 1
C5E C 0.5259(12) -0.1946(11) 0.2740(8) 0.035(4) Uani 0.574(7) 1 d D U P A 1
H5E H 0.4679 -0.1905 0.2878 0.042 Uiso 0.574(7) 1 calc R U P A 1
C4E C 0.6107(12) -0.2907(11) 0.2774(7) 0.037(4) Uani 0.574(7) 1 d D U P A 1
H4E H 0.6104 -0.3504 0.2933 0.044 Uiso 0.574(7) 1 calc R U P A 1
C3E C 0.6954(11) -0.2971(11) 0.2569(6) 0.026(3) Uani 0.574(7) 1 d D U P A 1
C7E C 0.6921(11) -0.2073(12) 0.2366(7) 0.029(3) Uani 0.574(7) 1 d D U P A 1
H7E H 0.7491 -0.2076 0.2233 0.035 Uiso 0.574(7) 1 calc R U P A 1
C6E C 0.6033(11) -0.1156(12) 0.2360(7) 0.033(4) Uani 0.574(7) 1 d D U P A 1
H6E H 0.6020 -0.0538 0.2225 0.039 Uiso 0.574(7) 1 calc R U P A 1
C1E C 0.8799(15) -0.4155(14) 0.2484(7) 0.025(3) Uani 0.574(7) 1 d . U P A 1
H1E H 0.8915 -0.3598 0.2405 0.030 Uiso 0.574(7) 1 calc R U P A 1
C2E C 0.7777(13) -0.3964(13) 0.2599(6) 0.027(3) Uani 0.574(7) 1 d . U P A 1
H2E H 0.7679 -0.4530 0.2696 0.033 Uiso 0.574(7) 1 calc R U P A 1
N1F N 0.5332(15) -0.0922(14) 0.2428(11) 0.030(4) Uani 0.426(7) 1 d D U P A 2
C5F C 0.5538(15) -0.1854(15) 0.2603(10) 0.033(4) Uani 0.426(7) 1 d D U P A 2
H5F H 0.5006 -0.1952 0.2720 0.040 Uiso 0.426(7) 1 calc R U P A 2
C4F C 0.6482(15) -0.2718(14) 0.2631(9) 0.031(4) Uani 0.426(7) 1 d D U P A 2
H4F H 0.6606 -0.3368 0.2796 0.037 Uiso 0.426(7) 1 calc R U P A 2
C3F C 0.7230(14) -0.2597(15) 0.2411(9) 0.027(4) Uani 0.426(7) 1 d D U P A 2
C7F C 0.6972(14) -0.1626(15) 0.2179(9) 0.032(4) Uani 0.426(7) 1 d D U P A 2
H7F H 0.7444 -0.1511 0.2001 0.039 Uiso 0.426(7) 1 calc R U P A 2
C6F C 0.6018(14) -0.0808(15) 0.2204(10) 0.032(4) Uani 0.426(7) 1 d D U P A 2
H6F H 0.5867 -0.0142 0.2051 0.039 Uiso 0.426(7) 1 calc R U P A 2
C1F C 0.8508(18) -0.4391(19) 0.2507(9) 0.023(4) Uani 0.426(7) 1 d . U P A 2
H1F H 0.8004 -0.4537 0.2623 0.028 Uiso 0.426(7) 1 calc R U P A 2
C2F C 0.8245(16) -0.3527(18) 0.2403(8) 0.020(3) Uani 0.426(7) 1 d . U P A 2
H2F H 0.8751 -0.3378 0.2294 0.024 Uiso 0.426(7) 1 calc R U P A 2
C1G C 0.674(2) -0.815(3) 0.1386(15) 0.054(4) Uani 0.352(3) 1 d . U P C 3
H1G H 0.6631 -0.7627 0.1541 0.065 Uiso 0.352(3) 1 calc R U P C 3
C2G C 0.668(3) -0.797(3) 0.0899(15) 0.059(4) Uani 0.352(3) 1 d . U P C 3
H2G H 0.6573 -0.7324 0.0730 0.070 Uiso 0.352(3) 1 calc R U P C 3
C3G C 0.705(3) -0.965(3) 0.0914(15) 0.056(4) Uani 0.352(3) 1 d . U P C 3
C4G C 0.707(3) -0.981(3) 0.1402(14) 0.053(4) Uani 0.352(3) 1 d . U P C 3
H4G H 0.7187 -1.0449 0.1575 0.063 Uiso 0.352(3) 1 calc R U P C 3
C1I C 0.610(3) -0.829(3) 0.1403(14) 0.058(5) Uani 0.382(3) 1 d . U P C 4
H1I H 0.5551 -0.7866 0.1563 0.069 Uiso 0.382(3) 1 calc R U P C 4
C2I C 0.604(3) -0.809(3) 0.0887(14) 0.060(5) Uani 0.382(3) 1 d . U P C 4
H2I H 0.5443 -0.7552 0.0713 0.071 Uiso 0.382(3) 1 calc R U P C 4
C3I C 0.764(3) -0.949(3) 0.0908(14) 0.063(6) Uani 0.382(3) 1 d . U P C 4
H3I H 0.8144 -0.9950 0.0741 0.075 Uiso 0.382(3) 1 calc R U P C 4
C4I C 0.774(3) -0.965(3) 0.1399(14) 0.064(6) Uani 0.382(3) 1 d . U P C 4
H4I H 0.8367 -1.0155 0.1566 0.076 Uiso 0.382(3) 1 calc R U P C 4
C1H C 0.753(3) -0.881(3) 0.1401(19) 0.052(4) Uani 0.266(3) 1 d . U P C 5
H1H H 0.8035 -0.8784 0.1568 0.062 Uiso 0.266(3) 1 calc R U P C 5
C2H C 0.746(4) -0.856(3) 0.091(2) 0.056(4) Uani 0.266(3) 1 d . U P C 5
H2H H 0.7890 -0.8343 0.0750 0.068 Uiso 0.266(3) 1 calc R U P C 5
C3H C 0.609(4) -0.886(3) 0.090(2) 0.056(4) Uani 0.266(3) 1 d . U P C 5
H3H H 0.5571 -0.8884 0.0743 0.067 Uiso 0.266(3) 1 calc R U P C 5
C4H C 0.624(4) -0.906(3) 0.1379(19) 0.052(4) Uani 0.266(3) 1 d . U P C 5
H4H H 0.5777 -0.9207 0.1549 0.062 Uiso 0.266(3) 1 calc R U P C 5

loop_
_atom_site_aniso_label
_atom_site_aniso_U_11
_atom_site_aniso_U_22
_atom_site_aniso_U_33
_atom_site_aniso_U_23
_atom_site_aniso_U_13
_atom_site_aniso_U_12
Zn1 0.0146(6) 0.0396(7) 0.0396(8) 0.0008(6) 0.0017(5) -0.0181(6)
Zn2 0.0406(8) 0.0212(6) 0.0385(7) -0.0111(5) 0.0069(6) -0.0218(6)
Zn3 0.0159(6) 0.0213(6) 0.0369(7) -0.0066(5) -0.0023(5) 0.0057(5)
O1A 0.029(4) 0.039(4) 0.040(4) -0.009(3) 0.011(3) -0.020(3)
O1B 0.015(3) 0.033(3) 0.042(4) -0.005(3) 0.007(3) -0.014(3)
O1C 0.036(4) 0.034(4) 0.039(4) -0.016(3) 0.003(3) -0.021(3)
O1D 0.024(2) 0.014(2) 0.043(3) -0.0028(19) -0.0006(19) -0.0045(19)
O1E 0.037(4) 0.027(4) 0.037(4) -0.002(3) -0.002(3) -0.008(3)
O1F 0.019(3) 0.027(4) 0.045(4) -0.008(3) 0.001(3) -0.006(3)
O2A 0.021(3) 0.030(3) 0.032(3) -0.002(3) 0.002(3) -0.013(3)
O2B 0.037(4) 0.037(4) 0.041(4) -0.005(3) -0.004(3) -0.023(3)
O2C 0.030(3) 0.021(3) 0.036(3) -0.009(3) 0.003(3) -0.015(3)
O2D 0.024(2) 0.014(2) 0.043(3) -0.0028(19) -0.0006(19) -0.0045(19)
O2E 0.011(3) 0.025(3) 0.039(3) -0.008(3) 0.004(3) -0.001(3)
O2F 0.019(3) 0.035(4) 0.037(3) -0.008(3) 0.003(3) -0.006(3)
C1 0.013(4) 0.016(5) 0.022(6) -0.008(5) 0.002(4) -0.007(4)
C2 0.012(5) 0.016(5) 0.025(7) -0.008(4) 0.006(5) -0.006(4)
C3 0.014(5) 0.012(4) 0.026(6) -0.010(4) 0.007(5) -0.005(4)
C4 0.008(5) 0.013(5) 0.030(7) -0.011(5) 0.011(5) -0.004(4)
C5 0.010(4) 0.014(4) 0.028(6) -0.007(4) 0.003(4) -0.006(3)
C6 0.012(5) 0.016(5) 0.030(7) -0.008(4) 0.002(5) -0.009(4)
C11 0.011(5) 0.015(5) 0.024(7) -0.006(5) 0.002(4) -0.007(4)
C12 0.010(5) 0.014(5) 0.022(8) -0.005(5) 0.004(5) -0.006(4)
C13 0.010(5) 0.012(5) 0.030(7) -0.007(5) 0.005(5) -0.003(4)
C14 0.008(5) 0.016(5) 0.029(8) -0.008(5) 0.005(5) -0.005(4)
C15 0.006(5) 0.014(5) 0.027(7) -0.005(5) 0.004(5) -0.005(4)
C16 0.010(5) 0.014(5) 0.032(8) -0.007(5) 0.002(5) -0.005(4)
C7 0.043(7) 0.051(7) 0.059(5) -0.013(5) 0.003(5) -0.024(6)
C8 0.043(5) 0.041(5) 0.058(5) -0.012(4) 0.004(4) -0.026(4)
C8A 0.019(4) 0.040(4) 0.034(4) -0.009(3) 0.004(3) -0.018(3)
C8B 0.026(4) 0.034(4) 0.039(4) -0.007(3) 0.007(3) -0.021(3)
C8C 0.034(4) 0.026(5) 0.031(4) -0.005(3) -0.002(3) -0.018(4)
C8D 0.027(4) 0.018(4) 0.037(4) -0.011(3) -0.002(3) -0.013(3)
C8E 0.019(4) 0.018(4) 0.034(4) -0.004(3) 0.005(3) -0.001(3)
C8F 0.012(4) 0.020(4) 0.041(4) -0.005(3) 0.002(3) -0.001(3)
C9 0.051(6) 0.053(6) 0.061(5) -0.011(4) 0.003(4) -0.024(5)
C9A 0.014(4) 0.036(4) 0.036(4) -0.011(3) 0.004(3) -0.013(4)
C9B 0.041(5) 0.037(4) 0.040(4) -0.008(3) 0.003(4) -0.022(4)
C9C 0.023(4) 0.030(5) 0.033(4) -0.004(4) -0.002(3) -0.014(4)
C9D 0.036(4) 0.024(4) 0.038(4) -0.007(3) -0.003(3) -0.010(3)
C9E 0.022(4) 0.023(4) 0.035(4) -0.006(3) 0.006(3) -0.005(4)
C9F 0.025(4) 0.035(5) 0.040(4) -0.005(4) 0.002(3) -0.010(4)
C10A 0.012(4) 0.034(4) 0.034(4) -0.010(3) 0.002(3) -0.010(3)
C10B 0.041(6) 0.036(4) 0.039(5) -0.006(3) 0.000(4) -0.024(4)
C10C 0.026(4) 0.026(4) 0.030(4) -0.001(3) 0.001(3) -0.017(3)
C10D 0.041(4) 0.025(4) 0.036(5) -0.005(4) -0.001(3) -0.013(4)
C10E 0.028(4) 0.025(4) 0.035(4) -0.007(3) 0.007(3) -0.011(4)
C10F 0.027(5) 0.031(5) 0.042(5) -0.002(4) -0.003(4) -0.008(4)
C11A 0.026(4) 0.029(4) 0.028(5) -0.006(3) 0.003(4) -0.008(3)
C11B 0.031(5) 0.037(4) 0.037(4) -0.005(3) 0.004(4) -0.022(4)
C11C 0.032(4) 0.040(5) 0.025(4) -0.003(4) 0.002(3) -0.024(4)
C11D 0.040(4) 0.024(4) 0.040(4) -0.008(3) -0.002(3) -0.015(4)
C11E 0.027(5) 0.017(4) 0.034(5) -0.002(3) -0.002(4) -0.008(4)
C11F 0.025(4) 0.027(5) 0.045(4) -0.001(4) -0.004(3) -0.005(4)
C12A 0.024(4) 0.029(4) 0.029(4) -0.003(3) 0.003(3) -0.005(3)
C12B 0.033(5) 0.033(4) 0.039(4) -0.006(3) 0.003(4) -0.024(4)
C12C 0.030(4) 0.037(5) 0.028(4) -0.002(3) 0.000(3) -0.025(4)
C12D 0.039(5) 0.014(4) 0.041(4) -0.006(3) -0.002(3) -0.014(4)
C12E 0.028(4) 0.023(4) 0.032(4) -0.003(3) 0.002(3) -0.012(3)
C12F 0.016(4) 0.023(5) 0.041(4) 0.002(4) -0.004(3) -0.004(4)
C13A 0.018(4) 0.029(4) 0.029(4) -0.006(3) 0.000(3) -0.016(3)
C13B 0.020(4) 0.032(4) 0.037(4) -0.006(3) 0.003(3) -0.018(3)
C13C 0.029(4) 0.018(4) 0.029(4) 0.000(3) 0.000(3) -0.017(3)
C13D 0.034(4) 0.010(4) 0.039(4) -0.007(3) -0.002(3) -0.012(3)
C13E 0.011(4) 0.021(4) 0.034(4) -0.006(3) 0.007(3) 0.000(3)
C13F 0.016(4) 0.026(5) 0.036(4) -0.003(3) 0.000(3) -0.003(4)
C14A 0.022(4) 0.027(4) 0.041(5) -0.008(3) 0.003(3) -0.002(3)
C14B 0.059(5) 0.042(5) 0.045(5) -0.012(4) 0.009(4) -0.034(4)
C14C 0.029(4) 0.049(5) 0.039(5) -0.011(4) 0.007(3) -0.023(4)
C14D 0.034(5) 0.031(4) 0.039(5) -0.007(4) -0.003(4) -0.002(4)
C14E 0.043(5) 0.034(5) 0.042(5) -0.009(4) 0.000(4) -0.019(4)
C14F 0.030(4) 0.054(5) 0.043(5) -0.007(4) 0.007(4) -0.021(4)
C15A 0.034(5) 0.038(6) 0.061(7) -0.004(5) 0.003(5) -0.011(5)
C15B 0.052(6) 0.040(6) 0.051(6) -0.010(5) 0.001(5) -0.031(5)
C15C 0.045(6) 0.053(6) 0.057(7) -0.018(5) 0.014(6) -0.028(5)
C15D 0.042(6) 0.027(5) 0.044(6) -0.004(4) 0.003(5) 0.000(5)
C15E 0.049(5) 0.039(6) 0.060(7) -0.012(5) -0.007(5) -0.020(5)
C15F 0.032(5) 0.071(8) 0.042(6) -0.009(5) 0.009(4) -0.021(5)
C16A 0.038(6) 0.035(6) 0.046(6) -0.012(5) 0.004(5) 0.001(5)
C16B 0.070(6) 0.054(6) 0.061(8) -0.024(6) 0.022(5) -0.044(5)
C16C 0.029(5) 0.060(7) 0.046(6) -0.016(5) 0.011(4) -0.022(5)
C16D 0.035(6) 0.050(7) 0.058(7) -0.016(6) -0.005(5) -0.005(5)
C16E 0.060(7) 0.040(6) 0.043(5) -0.012(5) 0.005(5) -0.027(5)
C16F 0.050(7) 0.062(6) 0.053(7) -0.004(5) 0.001(6) -0.032(5)
C17A 0.027(5) 0.031(6) 0.048(5) -0.005(4) -0.007(4) 0.004(5)
C17B 0.082(8) 0.050(7) 0.047(6) -0.015(5) 0.001(5) -0.034(6)
C17C 0.025(5) 0.065(7) 0.041(5) -0.003(5) 0.017(4) -0.023(5)
C17D 0.043(7) 0.047(7) 0.048(6) 0.003(5) 0.002(5) 0.009(5)
C17E 0.057(7) 0.042(5) 0.043(6) -0.009(4) 0.000(5) -0.030(5)
C17F 0.052(7) 0.068(8) 0.045(5) -0.011(5) 0.010(5) -0.035(6)
C18A 0.028(4) 0.032(4) 0.038(5) -0.013(4) 0.009(4) 0.000(4)
C18B 0.040(5) 0.034(4) 0.041(5) -0.002(3) 0.002(4) -0.023(4)
C18C 0.034(4) 0.066(6) 0.035(5) -0.005(4) -0.001(4) -0.034(4)
C18D 0.045(5) 0.044(5) 0.046(5) -0.011(4) 0.006(4) -0.020(4)
C18E 0.064(6) 0.036(4) 0.034(5) -0.003(4) 0.002(4) -0.032(4)
C18F 0.036(5) 0.048(5) 0.060(5) -0.011(4) -0.005(4) -0.021(4)
C19A 0.052(7) 0.030(6) 0.044(5) -0.009(4) 0.016(5) 0.008(5)
C19B 0.045(5) 0.041(6) 0.064(8) -0.003(5) -0.002(5) -0.023(5)
C19C 0.051(7) 0.094(9) 0.038(5) -0.012(5) -0.001(5) -0.048(7)
C19D 0.047(6) 0.053(6) 0.056(7) -0.012(5) 0.000(5) -0.012(5)
C19E 0.090(8) 0.048(6) 0.041(5) 0.004(5) -0.007(5) -0.050(6)
C19F 0.046(6) 0.062(6) 0.088(9) -0.028(6) -0.007(6) -0.023(5)
C20A 0.043(6) 0.041(6) 0.054(7) -0.021(5) 0.005(5) -0.007(5)
C20B 0.059(7) 0.054(7) 0.047(6) 0.002(5) 0.003(5) -0.031(6)
C20C 0.033(5) 0.070(6) 0.048(7) 0.001(5) 0.002(5) -0.031(5)
C20D 0.053(7) 0.050(7) 0.052(6) -0.018(5) 0.005(5) -0.016(6)
C20E 0.072(6) 0.056(7) 0.050(7) -0.013(6) 0.013(5) -0.043(6)
C20F 0.043(6) 0.059(7) 0.076(8) -0.012(6) -0.005(5) -0.028(6)
C21A 0.028(5) 0.040(6) 0.048(6) -0.003(5) 0.006(4) -0.004(4)
C21B 0.071(8) 0.036(6) 0.051(6) 0.002(5) -0.005(6) -0.031(6)
C21C 0.054(7) 0.073(7) 0.036(6) -0.015(5) 0.006(5) -0.045(6)
C21D 0.046(7) 0.052(6) 0.066(8) -0.014(5) 0.013(6) -0.023(5)
C21E 0.059(7) 0.032(5) 0.043(6) -0.003(4) -0.010(5) -0.022(5)
C21F 0.046(7) 0.057(7) 0.064(6) -0.010(5) -0.008(5) -0.024(6)
N1D 0.016(6) 0.016(4) 0.034(7) -0.006(4) 0.009(5) -0.006(4)
C5D 0.020(6) 0.017(5) 0.042(8) -0.007(5) 0.001(5) -0.009(4)
C4D 0.018(6) 0.017(5) 0.043(7) -0.007(5) 0.004(5) -0.006(4)
C3D 0.018(6) 0.014(5) 0.034(7) -0.009(4) 0.010(5) -0.008(4)
C7D 0.017(6) 0.017(5) 0.039(7) -0.007(5) 0.007(5) -0.005(4)
C6D 0.016(6) 0.018(5) 0.040(7) -0.008(5) 0.009(5) -0.008(5)
C1D 0.012(6) 0.014(5) 0.033(7) -0.012(4) 0.007(6) -0.005(4)
C2D 0.018(5) 0.014(5) 0.029(7) -0.010(4) 0.018(5) -0.006(4)
N1A 0.015(5) 0.026(6) 0.046(8) -0.001(5) 0.000(4) -0.012(4)
C5A 0.017(5) 0.030(7) 0.049(8) -0.006(6) 0.001(5) -0.015(5)
C4A 0.014(5) 0.027(7) 0.054(8) -0.012(6) 0.002(5) -0.009(5)
C3A 0.013(5) 0.024(7) 0.043(8) -0.006(6) 0.002(5) -0.010(5)
C7A 0.019(6) 0.033(7) 0.057(9) -0.013(7) 0.009(5) -0.015(5)
C6A 0.018(6) 0.030(7) 0.053(9) -0.007(6) 0.003(5) -0.015(5)
C1A 0.014(5) 0.019(7) 0.035(8) -0.005(6) 0.001(5) -0.009(5)
C2A 0.012(5) 0.022(7) 0.034(8) -0.007(6) 0.001(5) -0.009(5)
N1B 0.008(4) 0.028(6) 0.045(8) -0.002(5) 0.002(4) -0.012(4)
C5B 0.011(4) 0.034(7) 0.052(8) -0.008(5) 0.005(5) -0.016(4)
C4B 0.015(5) 0.031(7) 0.057(8) -0.010(6) 0.000(5) -0.013(5)
C3B 0.018(5) 0.025(6) 0.045(7) -0.004(5) 0.000(4) -0.012(4)
C7B 0.019(5) 0.029(6) 0.052(8) -0.010(5) 0.005(5) -0.013(5)
C6B 0.013(5) 0.031(6) 0.048(8) -0.008(5) 0.007(5) -0.012(5)
C1B 0.014(5) 0.019(6) 0.030(7) -0.005(5) 0.003(5) -0.007(5)
C2B 0.016(5) 0.022(6) 0.039(7) -0.004(5) 0.000(5) -0.009(4)
N1C 0.019(6) 0.016(5) 0.034(8) -0.008(4) 0.007(5) -0.011(4)
C5C 0.020(7) 0.018(5) 0.045(9) -0.005(5) 0.002(6) -0.010(5)
C4C 0.017(7) 0.018(6) 0.045(9) -0.005(5) 0.003(6) -0.010(5)
C3C 0.013(6) 0.013(5) 0.037(7) -0.008(5) 0.008(6) -0.007(4)
C7C 0.013(6) 0.013(5) 0.036(7) -0.007(5) 0.007(6) -0.007(5)
C6C 0.018(7) 0.011(5) 0.036(8) -0.007(5) 0.006(6) -0.008(5)
C1C 0.010(6) 0.013(5) 0.024(7) -0.008(5) 0.010(6) -0.005(5)
C2C 0.011(6) 0.013(5) 0.029(7) -0.007(5) 0.010(6) -0.006(5)
N1E 0.019(5) 0.023(5) 0.036(7) -0.013(4) -0.005(4) 0.001(4)
C5E 0.020(6) 0.025(5) 0.045(8) -0.011(5) 0.000(5) -0.001(4)
C4E 0.022(5) 0.027(6) 0.043(8) -0.009(5) 0.002(5) 0.001(4)
C3E 0.018(5) 0.021(5) 0.033(7) -0.015(4) -0.002(5) -0.001(4)
C7E 0.020(5) 0.024(5) 0.035(7) -0.010(5) -0.005(5) -0.002(4)
C6E 0.020(5) 0.026(6) 0.039(8) -0.007(5) -0.004(5) -0.002(4)
C1E 0.021(5) 0.017(5) 0.035(7) -0.009(5) 0.001(5) -0.005(4)
C2E 0.021(5) 0.020(5) 0.033(7) -0.011(5) 0.000(4) -0.003(4)
N1F 0.017(5) 0.025(5) 0.037(8) -0.011(5) -0.004(5) -0.001(4)
C5F 0.021(6) 0.026(5) 0.042(8) -0.010(5) 0.000(5) -0.002(4)
C4F 0.019(6) 0.026(6) 0.042(7) -0.009(5) -0.001(5) -0.006(4)
C3F 0.016(5) 0.022(6) 0.036(7) -0.011(5) 0.000(5) -0.003(4)
C7F 0.019(6) 0.024(6) 0.045(9) -0.009(5) -0.002(6) -0.004(5)
C6F 0.019(5) 0.024(6) 0.042(9) -0.009(6) -0.003(5) -0.002(5)
C1F 0.012(6) 0.020(5) 0.037(8) -0.008(5) 0.000(6) -0.006(4)
C2F 0.010(6) 0.022(5) 0.033(8) -0.011(5) -0.002(5) -0.009(4)
C1G 0.058(8) 0.047(6) 0.063(6) -0.010(5) 0.005(6) -0.029(6)
C2G 0.057(9) 0.051(7) 0.063(7) -0.011(5) 0.004(6) -0.023(6)
C3G 0.053(9) 0.052(7) 0.060(7) -0.015(5) 0.004(6) -0.023(6)
C4G 0.054(8) 0.046(7) 0.060(6) -0.014(5) 0.003(6) -0.026(6)
C1I 0.049(7) 0.054(8) 0.062(6) -0.012(6) 0.003(5) -0.020(7)
C2I 0.053(7) 0.053(8) 0.063(7) -0.011(6) 0.003(6) -0.021(7)
C3I 0.053(8) 0.058(8) 0.061(7) -0.012(6) 0.005(6) -0.016(7)
C4I 0.054(7) 0.056(8) 0.061(7) -0.011(6) 0.004(6) -0.013(7)
C1H 0.049(7) 0.052(8) 0.061(6) -0.010(6) 0.004(5) -0.030(6)
C2H 0.052(7) 0.055(8) 0.061(7) -0.009(6) 0.003(6) -0.027(6)
C3H 0.051(7) 0.054(9) 0.062(7) -0.013(6) 0.001(6) -0.025(7)
C4H 0.048(7) 0.052(8) 0.062(6) -0.013(6) 0.002(5) -0.029(6)

loop_
_atom_type_symbol
_atom_type_description
_atom_type_scat_dispersion_real
_atom_type_scat_dispersion_imag
_atom_type_scat_source
C C 0.0033 0.0016 'International Tables Vol C Tables 4.2.6.8 and 6.1.1.4'
H H 0.0000 0.0000 'International Tables Vol C Tables 4.2.6.8 and 6.1.1.4'
N N 0.0061 0.0033 'International Tables Vol C Tables 4.2.6.8 and 6.1.1.4'
O O 0.0106 0.0060 'International Tables Vol C Tables 4.2.6.8 and 6.1.1.4'
Zn Zn 0.2839 1.4301 'International Tables Vol C Tables 4.2.6.8 and 6.1.1.4'

loop_
_geom_angle_atom_site_label_1
_geom_angle_atom_site_label_2
_geom_angle_atom_site_label_3
_geom_angle
O2A Zn1 O1B 125.5(3)
O2A Zn1 N1B 121.7(7)
O1B Zn1 N1B 112.8(7)
O2A Zn1 N1A 112.0(9)
O1B Zn1 N1A 122.3(9)
O2A Zn1 O2B 95.5(3)
O1B Zn1 O2B 81.4(3)
N1B Zn1 O2B 94.9(6)
N1A Zn1 O2B 89.7(9)
O2A Zn1 O1A 81.8(3)
O1B Zn1 O1A 97.6(3)
N1B Zn1 O1A 89.2(6)
N1A Zn1 O1A 94.2(9)
O2B Zn1 O1A 175.9(3)
O2C Zn2 O1D 124.5(3)
O2C Zn2 O2D 96.0(3)
O1D Zn2 O2D 79.7(3)
O2C Zn2 N1D 122.8(6)
O1D Zn2 N1D 112.6(6)
O2D Zn2 N1D 96.8(5)
O2C Zn2 N1C 113.0(7)
O1D Zn2 N1C 122.2(8)
O2D Zn2 N1C 90.2(7)
O2C Zn2 O1C 81.5(3)
O1D Zn2 O1C 97.1(3)
O2D Zn2 O1C 174.0(3)
N1D Zn2 O1C 89.1(5)
N1C Zn2 O1C 95.8(7)
O2E Zn3 O1F 124.5(3)
O2E Zn3 N1F 113.4(8)
O1F Zn3 N1F 121.9(8)
O2E Zn3 N1E 122.6(6)
O1F Zn3 N1E 112.8(6)
O2E Zn3 O1E 81.5(3)
O1F Zn3 O1E 96.3(3)
N1F Zn3 O1E 96.8(8)
N1E Zn3 O1E 89.5(6)
O2E Zn3 O2F 95.7(3)
O1F Zn3 O2F 81.6(3)
N1F Zn3 O2F 88.4(8)
N1E Zn3 O2F 95.8(6)
O1E Zn3 O2F 174.7(3)
C8A O1A Zn1 110.2(7)
C8B O1B Zn1 112.5(7)
C8C O1C Zn2 109.4(6)
C8D O1D Zn2 112.8(6)
C8E O1E Zn3 110.5(7)
C8F O1F Zn3 113.2(7)
C13A O2A Zn1 112.3(6)
C13B O2B Zn1 110.6(7)
C13C O2C Zn2 112.8(6)
C13D O2D Zn2 115.9(6)
C13E O2E Zn3 112.9(6)
C13F O2F Zn3 109.7(7)
C2 C1 C6 120.0
C2 C1 C1B 118.2(11)
C6 C1 C1B 121.8(11)
C3 C2 C1 120.0
C3 C2 H2 120.0
C1 C2 H2 120.0
C4 C3 C2 120.0
C4 C3 C1D 117.9(10)
C2 C3 C1D 122.1(10)
C5 C4 C3 120.0
C5 C4 H4 120.0
C3 C4 H4 120.0
C4 C5 C6 120.0
C4 C5 C1E 124.9(12)
C6 C5 C1E 115.0(12)
C5 C6 C1 120.0
C5 C6 H6 120.0
C1 C6 H6 120.0
C12 C11 C16 120.0
C12 C11 C1A 122.5(15)
C16 C11 C1A 117.4(15)
C13 C12 C11 120.0
C13 C12 H12 120.0
C11 C12 H12 120.0
C14 C13 C12 120.0
C14 C13 C1C 120.8(14)
C12 C13 C1C 119.2(14)
C15 C14 C13 120.0
C15 C14 H14 120.0
C13 C14 H14 120.0
C14 C15 C16 120.0
C14 C15 C1F 123.4(16)
C16 C15 C1F 116.6(15)
C15 C16 C11 120.0
C15 C16 H16 120.0
C11 C16 H16 120.0
C8 C7 H7A 109.5
C8 C7 H7B 109.5
H7A C7 H7B 109.5
C8 C7 H7C 109.5
H7A C7 H7C 109.5
H7B C7 H7C 109.5
C1H C8 C4H 113(3)
C1G C8 C4G 116(3)
C1I C8 C4I 118(3)
C1H C8 C7 122(2)
C4H C8 C7 125(2)
C1I C8 C7 121.3(19)
C1G C8 C7 123.5(19)
C4G C8 C7 120.5(19)
C4I C8 C7 120.6(18)
O1A C8A C9A 123.4(10)
O1A C8A C13A 118.2(10)
C9A C8A C13A 118.3(9)
O1B C8B C9B 124.7(10)
O1B C8B C13B 117.9(10)
C9B C8B C13B 117.4(10)
O1C C8C C9C 122.8(9)
O1C C8C C13C 116.8(9)
C9C C8C C13C 120.4(9)
O1D C8D C9D 122.8(9)
O1D C8D C13D 119.0(9)
C9D C8D C13D 118.2(10)
O1E C8E C9E 123.7(10)
O1E C8E C13E 116.2(9)
C9E C8E C13E 120.1(9)
O1F C8F C9F 123.8(10)
O1F C8F C13F 116.9(10)
C9F C8F C13F 119.2(10)
C2H C9 C3H 121(4)
C2I C9 C3I 122(3)
C2G C9 C3G 120(3)
C2G C9 H9 119.8
C3G C9 H9 119.8
C10A C9A C8A 120.4(10)
C10A C9A H9A 119.8
C8A C9A H9A 119.8
C10B C9B C8B 117.5(10)
C10B C9B C14B 123.2(11)
C8B C9B C14B 119.3(10)
C10C C9C C8C 121.7(9)
C10C C9C H9C 119.2
C8C C9C H9C 119.2
C10D C9D C8D 117.1(10)
C10D C9D C14D 121.5(11)
C8D C9D C14D 121.4(10)
C10E C9E C8E 120.2(10)
C10E C9E H9E 119.9
C8E C9E H9E 119.9
C10F C9F C8F 117.0(10)
C10F C9F C14F 122.0(11)
C8F C9F C14F 121.0(10)
C9A C10A C11A 119.1(10)
C9A C10A C14A 122.6(9)
C11A C10A C14A 118.3(9)
C9B C10B C11B 125.8(11)
C9B C10B H10B 117.1
C11B C10B H10B 117.1
C9C C10C C11C 118.4(10)
C9C C10C C14C 123.9(9)
C11C C10C C14C 117.6(9)
C9D C10D C11D 123.7(11)
C9D C10D H10D 118.1
C11D C10D H10D 118.1
C9E C10E C11E 121.0(10)
C9E C10E C14E 122.3(10)
C11E C10E C14E 116.6(9)
C9F C10F C11F 124.8(11)
C9F C10F H10F 117.6
C11F C10F H10F 117.6
C12A C11A C10A 125.7(10)
C12A C11A H11A 117.2
C10A C11A H11A 117.2
C12B C11B C10B 117.7(10)
C12B C11B C18B 123.2(10)
C10B C11B C18B 119.1(10)
C12C C11C C10C 124.7(10)
C12C C11C H11C 117.6
C10C C11C H11C 117.6
C12D C11D C10D 118.7(11)
C12D C11D C18D 123.9(10)
C10D C11D C18D 117.4(10)
C12E C11E C10E 122.6(10)
C12E C11E H11E 118.7
C10E C11E H11E 118.7
C12F C11F C10F 117.1(11)
C12F C11F C18F 124.7(11)
C10F C11F C18F 118.2(11)
C11A C12A C13A 115.6(10)
C11A C12A C18A 124.2(10)
C13A C12A C18A 120.2(9)
C11B C12B C13B 121.1(10)
C11B C12B H12B 119.5
C13B C12B H12B 119.5
C11C C12C C13C 117.6(9)
C11C C12C C18C 123.4(10)
C13C C12C C18C 119.0(9)
C11D C12D C13D 121.3(10)
C11D C12D H12D 119.3
C13D C12D H12D 119.3
C11E C12E C13E 117.0(9)
C11E C12E C18E 122.3(10)
C13E C12E C18E 120.7(9)
C11F C12F C13F 123.0(11)
C11F C12F H12F 118.5
C13F C12F H12F 118.5
O2A C13A C12A 122.1(9)
O2A C13A C8A 117.0(9)
C12A C13A C8A 120.9(9)
O2B C13B C12B 122.5(10)
O2B C13B C8B 117.0(9)
C12B C13B C8B 120.5(10)
O2C C13C C12C 123.8(9)
O2C C13C C8C 119.1(9)
C12C C13C C8C 117.1(9)
O2D C13D C12D 127.3(10)
O2D C13D C8D 111.9(9)
C12D C13D C8D 120.9(10)
O2E C13E C12E 122.7(9)
O2E C13E C8E 118.4(9)
C12E C13E C8E 118.9(9)
O2F C13F C12F 123.2(10)
O2F C13F C8F 117.9(9)
C12F C13F C8F 118.8(10)
C17A C14A C10A 109.4(9)
C17A C14A C15A 108.4(10)
C10A C14A C15A 109.9(9)
C17A C14A C16A 108.7(9)
C10A C14A C16A 112.5(10)
C15A C14A C16A 107.7(10)
C16B C14B C17B 108.7(12)
C16B C14B C15B 110.3(11)
C17B C14B C15B 107.7(11)
C16B C14B C9B 108.4(10)
C17B C14B C9B 112.1(10)
C15B C14B C9B 109.7(10)
C15C C14C C17C 110.7(10)
C15C C14C C16C 108.0(10)
C17C C14C C16C 107.6(10)
C15C C14C C10C 111.0(9)
C17C C14C C10C 108.3(9)
C16C C14C C10C 111.2(9)
C17D C14D C16D 105.8(11)
C17D C14D C15D 110.0(11)
C16D C14D C15D 110.8(11)
C17D C14D C9D 113.0(10)
C16D C14D C9D 107.9(10)
C15D C14D C9D 109.4(10)
C17E C14E C15E 108.5(11)
C17E C14E C16E 109.1(10)
C15E C14E C16E 109.8(10)
C17E C14E C10E 112.1(10)
C15E C14E C10E 110.1(9)
C16E C14E C10E 107.2(10)
C17F C14F C9F 112.3(11)
C17F C14F C15F 109.2(11)
C9F C14F C15F 109.5(10)
C17F C14F C16F 108.1(11)
C9F C14F C16F 108.5(10)
C15F C14F C16F 109.2(11)
C14A C15A H15A 109.5
C14A C15A H15B 109.5
H15A C15A H15B 109.5
C14A C15A H15C 109.5
H15A C15A H15C 109.5
H15B C15A H15C 109.5
C14B C15B H15D 109.5
C14B C15B H15E 109.5
H15D C15B H15E 109.5
C14B C15B H15F 109.5
H15D C15B H15F 109.5
H15E C15B H15F 109.5
C14C C15C H15G 109.5
C14C C15C H15H 109.5
H15G C15C H15H 109.5
C14C C15C H15I 109.5
H15G C15C H15I 109.5
H15H C15C H15I 109.5
C14D C15D H15J 109.5
C14D C15D H15K 109.5
H15J C15D H15K 109.5
C14D C15D H15L 109.5
H15J C15D H15L 109.5
H15K C15D H15L 109.5
C14E C15E H15M 109.5
C14E C15E H15N 109.5
H15M C15E H15N 109.5
C14E C15E H15O 109.5
H15M C15E H15O 109.5
H15N C15E H15O 109.5
C14F C15F H15P 109.5
C14F C15F H15Q 109.5
H15P C15F H15Q 109.5
C14F C15F H15R 109.5
H15P C15F H15R 109.5
H15Q C15F H15R 109.5
C14A C16A H16A 109.5
C14A C16A H16B 109.5
H16A C16A H16B 109.5
C14A C16A H16C 109.5
H16A C16A H16C 109.5
H16B C16A H16C 109.5
C14B C16B H16D 109.5
C14B C16B H16E 109.5
H16D C16B H16E 109.5
C14B C16B H16F 109.5
H16D C16B H16F 109.5
H16E C16B H16F 109.5
C14C C16C H16G 109.5
C14C C16C H16H 109.5
H16G C16C H16H 109.5
C14C C16C H16I 109.5
H16G C16C H16I 109.5
H16H C16C H16I 109.5
C14D C16D H16J 109.5
C14D C16D H16K 109.5
H16J C16D H16K 109.5
C14D C16D H16L 109.5
H16J C16D H16L 109.5
H16K C16D H16L 109.5
C14E C16E H16M 109.5
C14E C16E H16N 109.5
H16M C16E H16N 109.5
C14E C16E H16O 109.5
H16M C16E H16O 109.5
H16N C16E H16O 109.5
C14F C16F H16P 109.5
C14F C16F H16Q 109.5
H16P C16F H16Q 109.5
C14F C16F H16R 109.5
H16P C16F H16R 109.5
H16Q C16F H16R 109.5
C14A C17A H17A 109.5
C14A C17A H17B 109.5
H17A C17A H17B 109.5
C14A C17A H17C 109.5
H17A C17A H17C 109.5
H17B C17A H17C 109.5
C14B C17B H17D 109.5
C14B C17B H17E 109.5
H17D C17B H17E 109.5
C14B C17B H17F 109.5
H17D C17B H17F 109.5
H17E C17B H17F 109.5
C14C C17C H17G 109.5
C14C C17C H17H 109.5
H17G C17C H17H 109.5
C14C C17C H17I 109.5
H17G C17C H17I 109.5
H17H C17C H17I 109.5
C14D C17D H17J 109.5
C14D C17D H17K 109.5
H17J C17D H17K 109.5
C14D C17D H17L 109.5
H17J C17D H17L 109.5
H17K C17D H17L 109.5
C14E C17E H17M 109.5
C14E C17E H17N 109.5
H17M C17E H17N 109.5
C14E C17E H17O 109.5
H17M C17E H17O 109.5
H17N C17E H17O 109.5
C14F C17F H17P 109.5
C14F C17F H17Q 109.5
H17P C17F H17Q 109.5
C14F C17F H17R 109.5
H17P C17F H17R 109.5
H17Q C17F H17R 109.5
C12A C18A C19A 110.4(9)
C12A C18A C21A 111.0(10)
C19A C18A C21A 106.4(10)
C12A C18A C20A 109.6(10)
C19A C18A C20A 109.3(11)
C21A C18A C20A 110.1(10)
C20B C18B C21B 110.5(10)
C20B C18B C19B 109.1(11)
C21B C18B C19B 108.6(11)
C20B C18B C11B 108.7(10)
C21B C18B C11B 111.4(10)
C19B C18B C11B 108.4(9)
C12C C18C C20C 109.4(10)
C12C C18C C19C 111.4(10)
C20C C18C C19C 108.5(11)
C12C C18C C21C 110.9(10)
C20C C18C C21C 109.7(10)
C19C C18C C21C 106.8(10)
C20D C18D C21D 113.4(12)
C20D C18D C19D 107.1(11)
C21D C18D C19D 106.5(11)
C20D C18D C11D 108.3(11)
C21D C18D C11D 109.9(10)
C19D C18D C11D 111.6(11)
C12E C18E C19E 113.5(10)
C12E C18E C21E 112.8(10)
C19E C18E C21E 107.3(10)
C12E C18E C20E 108.2(10)
C19E C18E C20E 106.7(11)
C21E C18E C20E 108.1(10)
C19F C18F C11F 110.0(10)
C19F C18F C20F 108.0(12)
C11F C18F C20F 111.5(11)
C19F C18F C21F 111.8(12)
C11F C18F C21F 108.2(11)
C20F C18F C21F 107.4(11)
C18A C19A H19A 109.5
C18A C19A H19B 109.5
H19A C19A H19B 109.5
C18A C19A H19C 109.5
H19A C19A H19C 109.5
H19B C19A H19C 109.5
C18B C19B H19D 109.5
C18B C19B H19E 109.5
H19D C19B H19E 109.5
C18B C19B H19F 109.5
H19D C19B H19F 109.5
H19E C19B H19F 109.5
C18C C19C H19G 109.5
C18C C19C H19H 109.5
H19G C19C H19H 109.5
C18C C19C H19I 109.5
H19G C19C H19I 109.5
H19H C19C H19I 109.5
C18D C19D H19J 109.5
C18D C19D H19K 109.5
H19J C19D H19K 109.5
C18D C19D H19L 109.5
H19J C19D H19L 109.5
H19K C19D H19L 109.5
C18E C19E H19M 109.5
C18E C19E H19N 109.5
H19M C19E H19N 109.5
C18E C19E H19O 109.5
H19M C19E H19O 109.5
H19N C19E H19O 109.5
C18F C19F H19P 109.5
C18F C19F H19Q 109.5
H19P C19F H19Q 109.5
C18F C19F H19R 109.5
H19P C19F H19R 109.5
H19Q C19F H19R 109.5
C18A C20A H20A 109.5
C18A C20A H20B 109.5
H20A C20A H20B 109.5
C18A C20A H20C 109.5
H20A C20A H20C 109.5
H20B C20A H20C 109.5
C18B C20B H20D 109.5
C18B C20B H20E 109.5
H20D C20B H20E 109.5
C18B C20B H20F 109.5
H20D C20B H20F 109.5
H20E C20B H20F 109.5
C18C C20C H20G 109.5
C18C C20C H20H 109.5
H20G C20C H20H 109.5
C18C C20C H20I 109.5
H20G C20C H20I 109.5
H20H C20C H20I 109.5
C18D C20D H20J 109.5
C18D C20D H20K 109.5
H20J C20D H20K 109.5
C18D C20D H20L 109.5
H20J C20D H20L 109.5
H20K C20D H20L 109.5
C18E C20E H20M 109.5
C18E C20E H20N 109.5
H20M C20E H20N 109.5
C18E C20E H20O 109.5
H20M C20E H20O 109.5
H20N C20E H20O 109.5
C18F C20F H20P 109.5
C18F C20F H20Q 109.5
H20P C20F H20Q 109.5
C18F C20F H20R 109.5
H20P C20F H20R 109.5
H20Q C20F H20R 109.5
C18A C21A H21A 109.5
C18A C21A H21B 109.5
H21A C21A H21B 109.5
C18A C21A H21C 109.5
H21A C21A H21C 109.5
H21B C21A H21C 109.5
C18B C21B H21D 109.5
C18B C21B H21E 109.5
H21D C21B H21E 109.5
C18B C21B H21F 109.5
H21D C21B H21F 109.5
H21E C21B H21F 109.5
C18C C21C H21G 109.5
C18C C21C H21H 109.5
H21G C21C H21H 109.5
C18C C21C H21I 109.5
H21G C21C H21I 109.5
H21H C21C H21I 109.5
C18D C21D H21J 109.5
C18D C21D H21K 109.5
H21J C21D H21K 109.5
C18D C21D H21L 109.5
H21J C21D H21L 109.5
H21K C21D H21L 109.5
C18E C21E H21M 109.5
C18E C21E H21N 109.5
H21M C21E H21N 109.5
C18E C21E H21O 109.5
H21M C21E H21O 109.5
H21N C21E H21O 109.5
C18F C21F H21P 109.5
C18F C21F H21Q 109.5
H21P C21F H21Q 109.5
C18F C21F H21R 109.5
H21P C21F H21R 109.5
H21Q C21F H21R 109.5
C6D N1D C5D 121.0(13)
C6D N1D Zn2 120.9(10)
C5D N1D Zn2 118.0(10)
N1D C5D C4D 120.4(13)
N1D C5D H5D 119.8
C4D C5D H5D 119.8
C3D C4D C5D 119.3(13)
C3D C4D H4D 120.3
C5D C4D H4D 120.3
C7D C3D C4D 118.0(13)
C7D C3D C2D 121.6(13)
C4D C3D C2D 120.4(14)
C3D C7D C6D 118.4(13)
C3D C7D H7D 120.8
C6D C7D H7D 120.8
N1D C6D C7D 122.5(14)
N1D C6D H6D 118.7
C7D C6D H6D 118.7
C2D C1D C3 127.4(18)
C2D C1D H1D 116.3
C3 C1D H1D 116.3
C1D C2D C3D 131.5(17)
C1D C2D H2D 114.2
C3D C2D H2D 114.2
C5A N1A C6A 115.9(16)
C5A N1A Zn1 121.2(14)
C6A N1A Zn1 122.6(14)
N1A C5A C4A 123.4(17)
N1A C5A H5A 118.3
C4A C5A H5A 118.3
C3A C4A C5A 120.0(16)
C3A C4A H4A 120.0
C5A C4A H4A 120.0
C7A C3A C4A 116.5(15)
C7A C3A C2A 118.4(18)
C4A C3A C2A 124.7(18)
C3A C7A C6A 117.5(16)
C3A C7A H7A1 121.3
C6A C7A H7A1 121.3
N1A C6A C7A 125.9(17)
N1A C6A H6A 117.0
C7A C6A H6A 117.0
C2A C1A C11 124(2)
C2A C1A H1A 118.0
C11 C1A H1A 118.0
C1A C2A C3A 125(2)
C1A C2A H2A 117.7
C3A C2A H2A 117.7
C5B N1B C6B 117.3(13)
C5B N1B Zn1 122.4(10)
C6B N1B Zn1 120.3(10)
N1B C5B C4B 123.2(14)
N1B C5B H5B 118.4
C4B C5B H5B 118.4
C3B C4B C5B 120.3(14)
C3B C4B H4B 119.8
C5B C4B H4B 119.8
C4B C3B C7B 116.6(13)
C4B C3B C2B 120.1(14)
C7B C3B C2B 123.2(14)
C3B C7B C6B 118.5(14)
C3B C7B H7B1 120.7
C6B C7B H7B1 120.7
N1B C6B C7B 123.7(14)
N1B C6B H6B 118.1
C7B C6B H6B 118.1
C2B C1B C1 124.0(18)
C2B C1B H1B 118.0
C1 C1B H1B 118.0
C1B C2B C3B 125.1(17)
C1B C2B H2B 117.4
C3B C2B H2B 117.4
C6C N1C C5C 116.3(15)
C6C N1C Zn2 120.1(12)
C5C N1C Zn2 123.6(12)
N1C C5C C4C 122.7(16)
N1C C5C H5C 118.6
C4C C5C H5C 118.6
C3C C4C C5C 120.2(15)
C3C C4C H4C 119.9
C5C C4C H4C 119.9
C7C C3C C4C 116.8(14)
C7C C3C C2C 120.2(17)
C4C C3C C2C 122.7(16)
C3C C7C C6C 116.2(15)
C3C C7C H7C1 121.9
C6C C7C H7C1 121.9
N1C C6C C7C 127.1(16)
N1C C6C H6C 116.4
C7C C6C H6C 116.4
C2C C1C C13 126(2)
C2C C1C H1C 116.9
C13 C1C H1C 116.9
C1C C2C C3C 128(2)
C1C C2C H2C 116.0
C3C C2C H2C 116.0
C6E N1E C5E 118.1(14)
C6E N1E Zn3 119.6(11)
C5E N1E Zn3 122.3(11)
N1E C5E C4E 123.5(15)
N1E C5E H5E 118.3
C4E C5E H5E 118.3
C3E C4E C5E 118.4(14)
C3E C4E H4E 120.8
C5E C4E H4E 120.8
C7E C3E C4E 117.5(13)
C7E C3E C2E 126.5(15)
C4E C3E C2E 116.0(14)
C3E C7E C6E 118.7(14)
C3E C7E H7E 120.6
C6E C7E H7E 120.6
N1E C6E C7E 123.6(14)
N1E C6E H6E 118.2
C7E C6E H6E 118.2
C5 C1E C2E 120.6(17)
C5 C1E H1E 119.7
C2E C1E H1E 119.7
C3E C2E C1E 122.2(17)
C3E C2E H2E 118.9
C1E C2E H2E 118.9
C6F N1F C5F 117.0(16)
C6F N1F Zn3 121.9(13)
C5F N1F Zn3 121.0(14)
N1F C5F C4F 124.8(17)
N1F C5F H5F 117.6
C4F C5F H5F 117.6
C3F C4F C5F 117.9(16)
C3F C4F H4F 121.0
C5F C4F H4F 121.0
C7F C3F C4F 116.6(15)
C7F C3F C2F 123.7(17)
C4F C3F C2F 119.5(18)
C3F C7F C6F 120.2(16)
C3F C7F H7F 119.9
C6F C7F H7F 119.9
N1F C6F C7F 122.7(17)
N1F C6F H6F 118.6
C7F C6F H6F 118.6
C2F C1F C15 131(3)
C2F C1F H1F 114.3
C15 C1F H1F 114.3
C1F C2F C3F 131(2)
C1F C2F H2F 114.6
C3F C2F H2F 114.6
C8 C1G C2G 122(4)
C8 C1G H1G 119.0
C2G C1G H1G 119.0
C9 C2G C1G 122(4)
C9 C2G H2G 119.0
C1G C2G H2G 119.0
C4G C3G C9 116(3)
C3G C4G C8 123(3)
C3G C4G H4G 118.3
C8 C4G H4G 118.3
C8 C1I C2I 119(3)
C8 C1I H1I 120.3
C2I C1I H1I 120.3
C9 C2I C1I 121(3)
C9 C2I H2I 119.3
C1I C2I H2I 119.3
C4I C3I C9 118(3)
C4I C3I H3I 121.2
C9 C3I H3I 121.2
C3I C4I C8 121(3)
C3I C4I H4I 119.4
C8 C4I H4I 119.4
C8 C1H C2H 125(5)
C8 C1H H1H 117.7
C2H C1H H1H 117.7
C9 C2H C1H 118(5)
C9 C2H H2H 120.9
C1H C2H H2H 120.9
C4H C3H C9 113(4)
C4H C3H H3H 123.6
C9 C3H H3H 123.6
C8 C4H C3H 130(5)
C8 C4H H4H 114.8
C3H C4H H4H 114.8

loop_
_geom_bond_atom_site_label_1
_geom_bond_atom_site_label_2
_geom_bond_distance
Zn1 O2A 1.993(7)
Zn1 O1B 1.997(7)
Zn1 N1B 2.025(14)
Zn1 N1A 2.046(19)
Zn1 O2B 2.058(8)
Zn1 O1A 2.061(8)
Zn2 O2C 1.990(7)
Zn2 O1D 1.993(7)
Zn2 O2D 2.033(7)
Zn2 N1D 2.079(14)
Zn2 N1C 2.056(17)
Zn2 O1C 2.088(7)
Zn3 O2E 1.981(7)
Zn3 O1F 2.003(8)
Zn3 N1F 2.047(18)
Zn3 N1E 2.050(14)
Zn3 O1E 2.059(8)
Zn3 O2F 2.074(8)
O1A C8A 1.285(13)
O1B C8B 1.268(13)
O1C C8C 1.292(12)
O1D C8D 1.279(12)
O1E C8E 1.303(12)
O1F C8F 1.263(12)
O2A C13A 1.308(12)
O2B C13B 1.274(13)
O2C C13C 1.256(12)
O2D C13D 1.266(12)
O2E C13E 1.277(12)
O2F C13F 1.274(13)
C1 C2 1.3900
C1 C6 1.3900
C1 C1B 1.49(2)
C2 C3 1.3900
C2 H2 0.9500
C3 C4 1.3900
C3 C1D 1.507(19)
C4 C5 1.3900
C4 H4 0.9500
C5 C6 1.3900
C5 C1E 1.43(2)
C6 H6 0.9500
C11 C12 1.3900
C11 C16 1.3900
C11 C1A 1.51(3)
C12 C13 1.3900
C12 H12 0.9500
C13 C14 1.3900
C13 C1C 1.53(3)
C14 C15 1.3900
C14 H14 0.9500
C15 C16 1.3900
C15 C1F 1.47(3)
C16 H16 0.9500
C7 C8 1.534(18)
C7 H7A 0.9800
C7 H7B 0.9800
C7 H7C 0.9800
C8 C1H 1.33(5)
C8 C4H 1.34(5)
C8 C1I 1.35(4)
C8 C1G 1.37(4)
C8 C4G 1.39(4)
C8 C4I 1.40(4)
C8A C9A 1.439(15)
C8A C13A 1.451(15)
C8B C9B 1.451(16)
C8B C13B 1.473(15)
C8C C9C 1.384(15)
C8C C13C 1.470(14)
C8D C9D 1.426(15)
C8D C13D 1.486(14)
C8E C9E 1.422(15)
C8E C13E 1.452(14)
C8F C9F 1.420(16)
C8F C13F 1.494(15)
C9 C2I 1.26(4)
C9 C2G 1.28(4)
C9 C2H 1.36(5)
C9 C3H 1.40(6)
C9 C3I 1.41(4)
C9 C3G 1.45(4)
C9 H9 0.9500
C9A C10A 1.354(15)
C9A H9A 0.9500
C9B C10B 1.353(16)
C9B C14B 1.550(16)
C9C C10C 1.346(15)
C9C H9C 0.9500
C9D C10D 1.370(16)
C9D C14D 1.532(15)
C9E C10E 1.332(15)
C9E H9E 0.9500
C9F C10F 1.391(16)
C9F C14F 1.522(16)
C10A C11A 1.410(14)
C10A C14A 1.528(15)
C10B C11B 1.445(15)
C10B H10B 0.9500
C10C C11C 1.418(14)
C10C C14C 1.543(15)
C10D C11D 1.462(15)
C10D H10D 0.9500
C10E C11E 1.426(14)
C10E C14E 1.566(15)
C10F C11F 1.461(16)
C10F H10F 0.9500
C11A C12A 1.371(15)
C11A H11A 0.9500
C11B C12B 1.348(15)
C11B C18B 1.540(15)
C11C C12C 1.357(15)
C11C H11C 0.9500
C11D C12D 1.336(15)
C11D C18D 1.540(17)
C11E C12E 1.393(14)
C11E H11E 0.9500
C11F C12F 1.346(16)
C11F C18F 1.520(17)
C12A C13A 1.431(14)
C12A C18A 1.518(15)
C12B C13B 1.426(15)
C12B H12B 0.9500
C12C C13C 1.450(14)
C12C C18C 1.521(14)
C12D C13D 1.370(15)
C12D H12D 0.9500
C12E C13E 1.446(14)
C12E C18E 1.497(15)
C12F C13F 1.411(15)
C12F H12F 0.9500
C14A C17A 1.514(16)
C14A C15A 1.537(17)
C14A C16A 1.546(15)
C14B C16B 1.493(19)
C14B C17B 1.498(18)
C14B C15B 1.528(17)
C14C C15C 1.507(17)
C14C C17C 1.540(16)
C14C C16C 1.543(15)
C14D C17D 1.506(18)
C14D C16D 1.507(18)
C14D C15D 1.515(16)
C14E C17E 1.511(16)
C14E C15E 1.521(17)
C14E C16E 1.546(17)
C14F C17F 1.488(18)
C14F C15F 1.531(16)
C14F C16F 1.566(19)
C15A H15A 0.9800
C15A H15B 0.9800
C15A H15C 0.9800
C15B H15D 0.9800
C15B H15E 0.9800
C15B H15F 0.9800
C15C H15G 0.9800
C15C H15H 0.9800
C15C H15I 0.9800
C15D H15J 0.9800
C15D H15K 0.9800
C15D H15L 0.9800
C15E H15M 0.9800
C15E H15N 0.9800
C15E H15O 0.9800
C15F H15P 0.9800
C15F H15Q 0.9800
C15F H15R 0.9800
C16A H16A 0.9800
C16A H16B 0.9800
C16A H16C 0.9800
C16B H16D 0.9800
C16B H16E 0.9800
C16B H16F 0.9800
C16C H16G 0.9800
C16C H16H 0.9800
C16C H16I 0.9800
C16D H16J 0.9800
C16D H16K 0.9800
C16D H16L 0.9800
C16E H16M 0.9800
C16E H16N 0.9800
C16E H16O 0.9800
C16F H16P 0.9800
C16F H16Q 0.9800
C16F H16R 0.9800
C17A H17A 0.9800
C17A H17B 0.9800
C17A H17C 0.9800
C17B H17D 0.9800
C17B H17E 0.9800
C17B H17F 0.9800
C17C H17G 0.9800
C17C H17H 0.9800
C17C H17I 0.9800
C17D H17J 0.9800
C17D H17K 0.9800
C17D H17L 0.9800
C17E H17M 0.9800
C17E H17N 0.9800
C17E H17O 0.9800
C17F H17P 0.9800
C17F H17Q 0.9800
C17F H17R 0.9800
C18A C19A 1.528(17)
C18A C21A 1.529(16)
C18A C20A 1.550(18)
C18B C20B 1.484(17)
C18B C21B 1.521(17)
C18B C19B 1.525(16)
C18C C20C 1.535(18)
C18C C19C 1.545(17)
C18C C21C 1.547(16)
C18D C20D 1.486(18)
C18D C21D 1.502(18)
C18D C19D 1.527(18)
C18E C19E 1.517(17)
C18E C21E 1.550(16)
C18E C20E 1.552(19)
C18F C19F 1.504(19)
C18F C20F 1.522(19)
C18F C21F 1.533(18)
C19A H19A 0.9800
C19A H19B 0.9800
C19A H19C 0.9800
C19B H19D 0.9800
C19B H19E 0.9800
C19B H19F 0.9800
C19C H19G 0.9800
C19C H19H 0.9800
C19C H19I 0.9800
C19D H19J 0.9800
C19D H19K 0.9800
C19D H19L 0.9800
C19E H19M 0.9800
C19E H19N 0.9800
C19E H19O 0.9800
C19F H19P 0.9800
C19F H19Q 0.9800
C19F H19R 0.9800
C20A H20A 0.9800
C20A H20B 0.9800
C20A H20C 0.9800
C20B H20D 0.9800
C20B H20E 0.9800
C20B H20F 0.9800
C20C H20G 0.9800
C20C H20H 0.9800
C20C H20I 0.9800
C20D H20J 0.9800
C20D H20K 0.9800
C20D H20L 0.9800
C20E H20M 0.9800
C20E H20N 0.9800
C20E H20O 0.9800
C20F H20P 0.9800
C20F H20Q 0.9800
C20F H20R 0.9800
C21A H21A 0.9800
C21A H21B 0.9800
C21A H21C 0.9800
C21B H21D 0.9800
C21B H21E 0.9800
C21B H21F 0.9800
C21C H21G 0.9800
C21C H21H 0.9800
C21C H21I 0.9800
C21D H21J 0.9800
C21D H21K 0.9800
C21D H21L 0.9800
C21E H21M 0.9800
C21E H21N 0.9800
C21E H21O 0.9800
C21F H21P 0.9800
C21F H21Q 0.9800
C21F H21R 0.9800
N1D C6D 1.279(13)
N1D C5D 1.305(13)
C5D C4D 1.394(14)
C5D H5D 0.9500
C4D C3D 1.377(14)
C4D H4D 0.9500
C3D C7D 1.367(14)
C3D C2D 1.41(2)
C7D C6D 1.393(13)
C7D H7D 0.9500
C6D H6D 0.9500
C1D C2D 1.29(2)
C1D H1D 0.9500
C2D H2D 0.9500
N1A C5A 1.303(14)
N1A C6A 1.308(14)
C5A C4A 1.390(15)
C5A H5A 0.9500
C4A C3A 1.378(15)
C4A H4A 0.9500
C3A C7A 1.378(15)
C3A C2A 1.44(3)
C7A C6A 1.390(14)
C7A H7A1 0.9500
C6A H6A 0.9500
C1A C2A 1.30(3)
C1A H1A 0.9500
C2A H2A 0.9500
N1B C5B 1.304(13)
N1B C6B 1.314(13)
C5B C4B 1.374(13)
C5B H5B 0.9500
C4B C3B 1.379(14)
C4B H4B 0.9500
C3B C7B 1.378(14)
C3B C2B 1.47(2)
C7B C6B 1.397(14)
C7B H7B1 0.9500
C6B H6B 0.9500
C1B C2B 1.32(3)
C1B H1B 0.9500
C2B H2B 0.9500
N1C C6C 1.283(14)
N1C C5C 1.304(14)
C5C C4C 1.387(14)
C5C H5C 0.9500
C4C C3C 1.385(15)
C4C H4C 0.9500
C3C C7C 1.379(15)
C3C C2C 1.43(3)
C7C C6C 1.400(14)
C7C H7C1 0.9500
C6C H6C 0.9500
C1C C2C 1.21(3)
C1C H1C 0.9500
C2C H2C 0.9500
N1E C6E 1.302(13)
N1E C5E 1.304(13)
C5E C4E 1.397(14)
C5E H5E 0.9500
C4E C3E 1.389(14)
C4E H4E 0.9500
C3E C7E 1.374(14)
C3E C2E 1.41(2)
C7E C6E 1.397(14)
C7E H7E 0.9500
C6E H6E 0.9500
C1E C2E 1.50(3)
C1E H1E 0.9500
C2E H2E 0.9500
N1F C6F 1.297(14)
N1F C5F 1.307(14)
C5F C4F 1.395(15)
C5F H5F 0.9500
C4F C3F 1.379(15)
C4F H4F 0.9500
C3F C7F 1.376(15)
C3F C2F 1.52(3)
C7F C6F 1.398(14)
C7F H7F 0.9500
C6F H6F 0.9500
C1F C2F 1.16(3)
C1F H1F 0.9500
C2F H2F 0.9500
C1G C2G 1.38(6)
C1G H1G 0.9500
C2G H2G 0.9500
C3G C4G 1.38(5)
C4G H4G 0.9500
C1I C2I 1.46(5)
C1I H1I 0.9500
C2I H2I 0.9500
C3I C4I 1.39(5)
C3I H3I 0.9500
C4I H4I 0.9500
C1H C2H 1.38(7)
C1H H1H 0.9500
C2H H2H 0.9500
C3H C4H 1.36(7)
C3H H3H 0.9500
C4H H4H 0.9500

loop_
_geom_hbond_atom_site_label_D
_geom_hbond_atom_site_label_H
_geom_hbond_atom_site_label_A
_geom_hbond_distance_DH
_geom_hbond_distance_HA
_geom_hbond_distance_DA
_geom_hbond_angle_DHA
_geom_hbond_site_symmetry_A
C4A H4A O1C 0.95 2.63 3.31(2) 129.0 1_565
C4B H4B O1C 0.95 2.54 3.044(19) 113.3 1_565
